data_4036563
loop_
_publ_author_name
'Essig, Sebastian'
'Menche, Dirk'

_publ_section_title
;
 Stereoselective Synthesis of Isochromanones by an Asymmetric
 Ortho-Lithiation Strategy: Synthetic Access to the Isochromanone Core of
 the Ajudazols.
;
_journal_issue 5
_journal_name_full 'The Journal of organic chemistry'
_journal_page_first 1943
_journal_page_last 1966
_journal_paper_doi 10.1021/acs.joc.5b02781
_journal_volume 81
_journal_year 2016
_chemical_absolute_configuration ad
_chemical_formula_sum 'C26 H44 O4 Si2'
_chemical_formula_weight 476.79
_chemical_name_common '72 in manuscript'
_space_group_IT_number 4
_space_group_name_Hall 'P 2yb'
_space_group_name_H-M_alt 'P 1 21 1'
_symmetry_cell_setting monoclinic
_symmetry_space_group_name_H-M 'P 1 21 1'
_atom_sites_solution_hydrogens geom
_atom_sites_solution_primary direct
_atom_sites_solution_secondary difmap
_audit_creation_method SHELXL-97
_cell_angle_alpha 90.00
_cell_angle_beta 91.392(1)
_cell_angle_gamma 90.00
_cell_formula_units_Z 8
_cell_length_a 14.6819(6)
_cell_length_b 27.0915(11)
_cell_length_c 15.1614(7)
_cell_measurement_reflns_used 9172
_cell_measurement_temperature 200(2)
_cell_measurement_theta_max 21.94
_cell_measurement_theta_min 2.43
_cell_volume 6028.7(4)
_computing_cell_refinement 'Bruker SAINT'
_computing_data_collection 'Bruker APEX2'
_computing_data_reduction 'Bruker SAINT'
_computing_molecular_graphics 'Bruker SHELXTL'
_computing_publication_material 'Bruker SHELXTL'
_computing_structure_refinement 'SHELXL-97 (Sheldrick, 2008)'
_computing_structure_solution 'SHELXS-97 (Sheldrick, 2008)'
_diffrn_ambient_temperature 200(2)
_diffrn_measured_fraction_theta_full 0.998
_diffrn_measured_fraction_theta_max 0.998
_diffrn_measurement_device_type 'Bruker APEX-II CCD'
_diffrn_measurement_method '\f and \w scans'
_diffrn_radiation_monochromator mirror
_diffrn_radiation_source 'ImuS microsource'
_diffrn_radiation_type MoK\a
_diffrn_radiation_wavelength 0.71073
_diffrn_reflns_av_R_equivalents 0.0293
_diffrn_reflns_av_sigmaI/netI 0.0426
_diffrn_reflns_limit_h_max 16
_diffrn_reflns_limit_h_min -16
_diffrn_reflns_limit_k_max 30
_diffrn_reflns_limit_k_min -30
_diffrn_reflns_limit_l_max 16
_diffrn_reflns_limit_l_min -16
_diffrn_reflns_number 53802
_diffrn_reflns_theta_full 23.26
_diffrn_reflns_theta_max 23.26
_diffrn_reflns_theta_min 1.34
_exptl_absorpt_coefficient_mu 0.143
_exptl_absorpt_correction_T_max 0.9831
_exptl_absorpt_correction_T_min 0.9625
_exptl_absorpt_correction_type multi-scan
_exptl_absorpt_process_details
;
Sheldrick, G. M. (2008). <i>SADABS</i>. University of G\"ottingen, Germany.
;
_exptl_crystal_colour colourless
_exptl_crystal_density_diffrn 1.051
_exptl_crystal_density_method 'not measured'
_exptl_crystal_description polyhedron
_exptl_crystal_F_000 2080
_exptl_crystal_size_max 0.27
_exptl_crystal_size_mid 0.15
_exptl_crystal_size_min 0.12
_refine_diff_density_max 0.482
_refine_diff_density_min -0.328
_refine_diff_density_rms 0.038
_refine_ls_abs_structure_details 'Flack H D (1983), Acta Cryst. A39, 876-881'
_refine_ls_abs_structure_Flack -0.03(11)
_refine_ls_extinction_method none
_refine_ls_goodness_of_fit_ref 1.011
_refine_ls_hydrogen_treatment constr
_refine_ls_matrix_type full
_refine_ls_number_parameters 1387
_refine_ls_number_reflns 17224
_refine_ls_number_restraints 3394
_refine_ls_restrained_S_all 1.038
_refine_ls_R_factor_all 0.0874
_refine_ls_R_factor_gt 0.0584
_refine_ls_shift/su_max 0.006
_refine_ls_shift/su_mean 0.000
_refine_ls_structure_factor_coef Fsqd
_refine_ls_weighting_details 'calc w=1/[\s^2^(Fo^2^)+(0.0784P)^2^+2.9006P] where P=(Fo^2^+2Fc^2^)/3'
_refine_ls_weighting_scheme calc
_refine_ls_wR_factor_gt 0.1432
_refine_ls_wR_factor_ref 0.1606
_reflns_number_gt 12618
_reflns_number_total 17224
_reflns_threshold_expression >2sigma(I)
_cod_data_source_file jo5b02781_si_002.cif
_cod_data_source_block se5
_cod_depositor_comments
;
The following automatic conversions were performed:

data item '_symmetry_cell_setting' value 'Monoclinic' was changed to
'monoclinic' in accordance with the
/home/saulius/struct/COD-crude-data/automatic-downloads/DataCite-retrospective/ACS/depositions/lib/dictionaries/cif_core.dic
dictionary named 'cif_core.dic' version 2.4.2 last updated on
2011-04-26.

Automatic conversion script
Id: cif_fix_values 6909 2019-04-08 15:41:33Z antanas 
;
_cod_original_sg_symbol_H-M P2(1)
_cod_database_code 4036563

loop_
_symmetry_equiv_pos_as_xyz
'x, y, z'
'-x, y+1/2, -z'

loop_
_atom_site_label
_atom_site_type_symbol
_atom_site_fract_x
_atom_site_fract_y
_atom_site_fract_z
_atom_site_U_iso_or_equiv
_atom_site_adp_type
_atom_site_occupancy
_atom_site_symmetry_multiplicity
_atom_site_calc_flag
_atom_site_refinement_flags
_atom_site_disorder_assembly
_atom_site_disorder_group
C1_1 C 0.5738(3) -0.12401(17) 0.6118(3) 0.0530(11) Uani 1 1 d U . .
O1_1 O 0.5708(2) -0.10939(14) 0.5377(2) 0.0708(9) Uani 1 1 d U . .
C2_1 C 0.6511(3) -0.11574(16) 0.6761(3) 0.0471(10) Uani 1 1 d U . .
C3_1 C 0.7160(3) -0.07800(15) 0.6641(3) 0.0466(10) Uani 1 1 d U . .
C4_1 C 0.7950(3) -0.07592(16) 0.7158(3) 0.0526(11) Uani 1 1 d U . .
C5_1 C 0.8069(3) -0.11137(19) 0.7822(3) 0.0631(12) Uani 1 1 d U . .
H5_1 H 0.8615 -0.1115 0.8172 0.076 Uiso 1 1 calc R . .
C6_1 C 0.7406(3) -0.14611(19) 0.7975(3) 0.0634(12) Uani 1 1 d U . .
H6_1 H 0.7485 -0.1685 0.8453 0.076 Uiso 1 1 calc R . .
C7_1 C 0.6640(3) -0.14891(16) 0.7453(3) 0.0506(10) Uani 1 1 d U . .
C8_1 C 0.5927(3) -0.18810(17) 0.7605(3) 0.0605(12) Uani 1 1 d U A .
H8_1 H 0.5909 -0.1961 0.8248 0.073 Uiso 1 1 calc R . .
C9_1 C 0.4997(3) -0.17040(18) 0.7287(3) 0.0602(12) Uani 1 1 d U . .
H9_1 H 0.4587 -0.1999 0.7279 0.072 Uiso 1 1 calc R . .
O9_1 O 0.5048(2) -0.15324(12) 0.63800(19) 0.0629(8) Uani 1 1 d U . .
C10_1 C 0.4540(3) -0.1315(2) 0.7839(3) 0.0670(13) Uani 1 1 d U . .
H10_1 H 0.4916 -0.1007 0.7837 0.080 Uiso 1 1 calc R . .
C11_1 C 0.3609(4) -0.1204(3) 0.7449(4) 0.0859(16) Uani 1 1 d U . .
H11_1 H 0.3230 -0.1482 0.7330 0.103 Uiso 1 1 calc R . .
C12_1 C 0.3270(5) -0.0787(3) 0.7260(5) 0.125(3) Uani 1 1 d U . .
H12A_1 H 0.3616 -0.0495 0.7364 0.150 Uiso 1 1 calc R . .
H12B_1 H 0.2670 -0.0765 0.7015 0.150 Uiso 1 1 calc R . .
C13_1 C 0.4426(4) -0.1487(3) 0.8794(3) 0.0943(19) Uani 1 1 d U . .
H13A_1 H 0.5027 -0.1553 0.9065 0.141 Uiso 1 1 calc R . .
H13B_1 H 0.4059 -0.1789 0.8799 0.141 Uiso 1 1 calc R . .
H13C_1 H 0.4120 -0.1229 0.9129 0.141 Uiso 1 1 calc R . .
C14_1 C 0.8671(3) -0.03751(19) 0.7013(3) 0.0648(13) Uani 1 1 d U . .
H14A_1 H 0.8576 -0.0225 0.6429 0.097 Uiso 1 1 calc R . .
H14B_1 H 0.9274 -0.0530 0.7046 0.097 Uiso 1 1 calc R . .
H14C_1 H 0.8632 -0.0120 0.7468 0.097 Uiso 1 1 calc R . .
O11_1 O 0.70490(19) -0.04403(10) 0.59755(18) 0.0519(7) Uani 1 1 d DU . .
Si1_1 Si 0.64685(9) 0.00839(5) 0.59792(9) 0.0587(3) Uani 1 1 d DU . .
C15_1 C 0.7025(4) 0.0526(2) 0.6768(5) 0.102(2) Uani 1 1 d DU . .
H15A_1 H 0.7653 0.0587 0.6592 0.153 Uiso 1 1 calc R . .
H15B_1 H 0.7028 0.0385 0.7364 0.153 Uiso 1 1 calc R . .
H15C_1 H 0.6687 0.0838 0.6763 0.153 Uiso 1 1 calc R . .
C16_1 C 0.5292(3) -0.0016(2) 0.6349(4) 0.0812(16) Uani 1 1 d DU . .
H16A_1 H 0.5307 -0.0131 0.6962 0.122 Uiso 1 1 calc R . .
H16B_1 H 0.4993 -0.0266 0.5973 0.122 Uiso 1 1 calc R . .
H16C_1 H 0.4951 0.0294 0.6307 0.122 Uiso 1 1 calc R . .
C17_1 C 0.6530(4) 0.0308(2) 0.4819(4) 0.0814(15) Uani 1 1 d DU . .
C18_1 C 0.7501(4) 0.0308(3) 0.4514(5) 0.127(3) Uani 1 1 d DU . .
H18A_1 H 0.7747 -0.0028 0.4553 0.191 Uiso 1 1 calc R . .
H18B_1 H 0.7869 0.0528 0.4891 0.191 Uiso 1 1 calc R . .
H18C_1 H 0.7517 0.0422 0.3902 0.191 Uiso 1 1 calc R . .
C19_1 C 0.6162(6) 0.0830(3) 0.4745(6) 0.152(3) Uani 1 1 d DU . .
H19A_1 H 0.5526 0.0835 0.4926 0.228 Uiso 1 1 calc R . .
H19B_1 H 0.6198 0.0943 0.4132 0.228 Uiso 1 1 calc R . .
H19C_1 H 0.6525 0.1049 0.5128 0.228 Uiso 1 1 calc R . .
C20_1 C 0.5935(6) -0.0031(3) 0.4222(4) 0.145(3) Uani 1 1 d DU . .
H20A_1 H 0.5306 -0.0026 0.4423 0.218 Uiso 1 1 calc R . .
H20B_1 H 0.6171 -0.0369 0.4253 0.218 Uiso 1 1 calc R . .
H20C_1 H 0.5950 0.0087 0.3611 0.218 Uiso 1 1 calc R . .
O21_1 O 0.6154(2) -0.23134(12) 0.7122(2) 0.0727(9) Uani 1 1 d DU . .
Si2_1 Si 0.6681(4) -0.2833(3) 0.7447(5) 0.0700(16) Uani 0.432(9) 1 d PDU A 1
C21_1 C 0.7917(7) -0.2802(8) 0.7268(16) 0.168(10) Uani 0.432(9) 1 d PDU A 1
H21A_1 H 0.8187 -0.2544 0.7644 0.253 Uiso 0.432(9) 1 calc PR A 1
H21B_1 H 0.8024 -0.2725 0.6648 0.253 Uiso 0.432(9) 1 calc PR A 1
H21C_1 H 0.8196 -0.3121 0.7417 0.253 Uiso 0.432(9) 1 calc PR A 1
C22_1 C 0.6461(13) -0.2934(6) 0.8631(7) 0.101(6) Uani 0.432(9) 1 d PDU A 1
H22A_1 H 0.6762 -0.2675 0.8981 0.152 Uiso 0.432(9) 1 calc PR A 1
H22B_1 H 0.6703 -0.3257 0.8812 0.152 Uiso 0.432(9) 1 calc PR A 1
H22C_1 H 0.5804 -0.2925 0.8725 0.152 Uiso 0.432(9) 1 calc PR A 1
C23_1 C 0.6140(11) -0.3326(5) 0.6760(10) 0.085(5) Uani 0.432(9) 1 d PDU A 1
C24_1 C 0.657(2) -0.3837(7) 0.697(2) 0.199(15) Uani 0.432(9) 1 d PDU A 1
H24A_1 H 0.6493 -0.3916 0.7594 0.298 Uiso 0.432(9) 1 calc PR A 1
H24B_1 H 0.7225 -0.3828 0.6845 0.298 Uiso 0.432(9) 1 calc PR A 1
H24C_1 H 0.6275 -0.4091 0.6603 0.298 Uiso 0.432(9) 1 calc PR A 1
C25_1 C 0.629(2) -0.3205(9) 0.5791(10) 0.161(11) Uani 0.432(9) 1 d PDU A 1
H25A_1 H 0.6944 -0.3203 0.5678 0.241 Uiso 0.432(9) 1 calc PR A 1
H25B_1 H 0.6030 -0.2880 0.5653 0.241 Uiso 0.432(9) 1 calc PR A 1
H25C_1 H 0.5990 -0.3456 0.5418 0.241 Uiso 0.432(9) 1 calc PR A 1
C26_1 C 0.5139(9) -0.3365(7) 0.7042(14) 0.146(8) Uani 0.432(9) 1 d PDU A 1
H26A_1 H 0.5120 -0.3469 0.7660 0.219 Uiso 0.432(9) 1 calc PR A 1
H26B_1 H 0.4819 -0.3608 0.6669 0.219 Uiso 0.432(9) 1 calc PR A 1
H26C_1 H 0.4843 -0.3043 0.6974 0.219 Uiso 0.432(9) 1 calc PR A 1
Si2B_1 Si 0.6259(5) -0.28528(17) 0.7594(3) 0.0785(16) Uani 0.568(9) 1 d PDU A 2
C21B_1 C 0.7311(12) -0.2872(6) 0.8327(12) 0.184(10) Uani 0.568(9) 1 d PDU A 2
H21D_1 H 0.7847 -0.2802 0.7976 0.276 Uiso 0.568(9) 1 calc PR A 2
H21E_1 H 0.7371 -0.3200 0.8594 0.276 Uiso 0.568(9) 1 calc PR A 2
H21F_1 H 0.7261 -0.2623 0.8792 0.276 Uiso 0.568(9) 1 calc PR A 2
C22B_1 C 0.5287(11) -0.2996(5) 0.8283(10) 0.162(8) Uani 0.568(9) 1 d PDU A 2
H22D_1 H 0.5262 -0.2758 0.8768 0.244 Uiso 0.568(9) 1 calc PR A 2
H22E_1 H 0.5356 -0.3330 0.8523 0.244 Uiso 0.568(9) 1 calc PR A 2
H22F_1 H 0.4723 -0.2976 0.7925 0.244 Uiso 0.568(9) 1 calc PR A 2
C23B_1 C 0.6397(9) -0.3271(5) 0.6639(8) 0.097(4) Uani 0.568(9) 1 d PDU A 2
C24B_1 C 0.6459(17) -0.3807(5) 0.6956(12) 0.141(8) Uani 0.568(9) 1 d PDU A 2
H24D_1 H 0.5906 -0.3892 0.7273 0.212 Uiso 0.568(9) 1 calc PR A 2
H24E_1 H 0.6992 -0.3845 0.7352 0.212 Uiso 0.568(9) 1 calc PR A 2
H24F_1 H 0.6518 -0.4026 0.6447 0.212 Uiso 0.568(9) 1 calc PR A 2
C25B_1 C 0.5564(12) -0.3189(5) 0.6034(11) 0.140(7) Uani 0.568(9) 1 d PDU A 2
H25D_1 H 0.5011 -0.3278 0.6348 0.211 Uiso 0.568(9) 1 calc PR A 2
H25E_1 H 0.5613 -0.3396 0.5507 0.211 Uiso 0.568(9) 1 calc PR A 2
H25F_1 H 0.5532 -0.2841 0.5860 0.211 Uiso 0.568(9) 1 calc PR A 2
C26B_1 C 0.7231(13) -0.3129(7) 0.6127(14) 0.194(9) Uani 0.568(9) 1 d PDU A 2
H26D_1 H 0.7187 -0.2781 0.5953 0.292 Uiso 0.568(9) 1 calc PR A 2
H26E_1 H 0.7266 -0.3335 0.5598 0.292 Uiso 0.568(9) 1 calc PR A 2
H26F_1 H 0.7779 -0.3178 0.6498 0.292 Uiso 0.568(9) 1 calc PR A 2
Si1_2 Si 0.85743(11) 0.22046(5) 0.35275(12) 0.0793(5) Uani 1 1 d DU . .
O11_2 O 0.7983(2) 0.27204(11) 0.35280(19) 0.0565(7) Uani 1 1 d DU . .
Si2_2 Si 0.84680(12) 0.51296(6) 0.49963(12) 0.0851(5) Uani 1 1 d DU . .
O21_2 O 0.8889(3) 0.46004(12) 0.4629(2) 0.0783(10) Uani 1 1 d DU . .
C1_2 C 0.9278(3) 0.35254(17) 0.3672(3) 0.0550(11) Uani 1 1 d U . .
O1_2 O 0.9281(3) 0.33741(13) 0.2926(2) 0.0734(10) Uani 1 1 d U . .
C2_2 C 0.8534(3) 0.34408(15) 0.4302(3) 0.0467(10) Uani 1 1 d U . .
C3_2 C 0.7890(3) 0.30620(15) 0.4181(3) 0.0471(10) Uani 1 1 d U . .
C4_2 C 0.7119(3) 0.30406(18) 0.4694(3) 0.0551(11) Uani 1 1 d U . .
C5_2 C 0.7015(3) 0.33931(19) 0.5348(3) 0.0646(12) Uani 1 1 d U . .
H5_2 H 0.6482 0.3387 0.5690 0.077 Uiso 1 1 calc R . .
C6_2 C 0.7663(3) 0.37517(18) 0.5515(3) 0.0625(12) Uani 1 1 d U . .
H6_2 H 0.7589 0.3980 0.5983 0.075 Uiso 1 1 calc R . .
C7_2 C 0.8423(3) 0.37752(16) 0.4990(3) 0.0520(11) Uani 1 1 d U . .
C8_2 C 0.9124(3) 0.41751(17) 0.5128(3) 0.0634(12) Uani 1 1 d U . .
H8_2 H 0.9162 0.4264 0.5768 0.076 Uiso 1 1 calc R . .
C9_2 C 1.0048(4) 0.39998(19) 0.4836(3) 0.0647(12) Uani 1 1 d U . .
H9_2 H 1.0446 0.4299 0.4818 0.078 Uiso 1 1 calc R . .
O9_2 O 0.9975(2) 0.38161(12) 0.3939(2) 0.0635(8) Uani 1 1 d U . .
C10_2 C 1.0542(3) 0.3628(2) 0.5418(3) 0.0709(13) Uani 1 1 d U . .
H10_2 H 1.0171 0.3319 0.5427 0.085 Uiso 1 1 calc R . .
C11_2 C 1.1462(4) 0.3506(3) 0.5045(4) 0.0967(18) Uani 1 1 d U . .
H11_2 H 1.1843 0.3781 0.4935 0.116 Uiso 1 1 calc R . .
C12_2 C 1.1784(5) 0.3103(4) 0.4863(6) 0.134(3) Uani 1 1 d U . .
H12A_2 H 1.1441 0.2811 0.4955 0.161 Uiso 1 1 calc R . .
H12B_2 H 1.2378 0.3082 0.4630 0.161 Uiso 1 1 calc R . .
C13_2 C 1.0654(4) 0.3818(3) 0.6372(4) 0.0962(19) Uani 1 1 d U . .
H13A_2 H 1.0975 0.3570 0.6732 0.144 Uiso 1 1 calc R . .
H13B_2 H 1.0052 0.3879 0.6615 0.144 Uiso 1 1 calc R . .
H13C_2 H 1.1005 0.4126 0.6376 0.144 Uiso 1 1 calc R . .
C14_2 C 0.6399(3) 0.2646(2) 0.4548(4) 0.0706(14) Uani 1 1 d U . .
H14A_2 H 0.6477 0.2388 0.4996 0.106 Uiso 1 1 calc R . .
H14B_2 H 0.6461 0.2502 0.3960 0.106 Uiso 1 1 calc R . .
H14C_2 H 0.5792 0.2794 0.4595 0.106 Uiso 1 1 calc R . .
C15_2 C 0.9800(4) 0.2323(3) 0.3781(6) 0.126(3) Uani 1 1 d DU . .
H15A_2 H 0.9869 0.2460 0.4377 0.189 Uiso 1 1 calc R . .
H15B_2 H 1.0037 0.2560 0.3354 0.189 Uiso 1 1 calc R . .
H15C_2 H 1.0141 0.2013 0.3744 0.189 Uiso 1 1 calc R . .
C16_2 C 0.8169(6) 0.1782(2) 0.4407(5) 0.121(2) Uani 1 1 d DU . .
H16A_2 H 0.8303 0.1928 0.4987 0.182 Uiso 1 1 calc R . .
H16B_2 H 0.8480 0.1464 0.4362 0.182 Uiso 1 1 calc R . .
H16C_2 H 0.7510 0.1733 0.4333 0.182 Uiso 1 1 calc R . .
C17_2 C 0.8321(6) 0.1943(3) 0.2419(5) 0.125(2) Uani 1 1 d DU . .
C18_2 C 0.8687(9) 0.1409(3) 0.2376(8) 0.234(6) Uani 1 1 d DU . .
H18A_2 H 0.9347 0.1411 0.2486 0.350 Uiso 1 1 calc R . .
H18B_2 H 0.8551 0.1271 0.1790 0.350 Uiso 1 1 calc R . .
H18C_2 H 0.8394 0.1208 0.2825 0.350 Uiso 1 1 calc R . .
C19_2 C 0.8827(10) 0.2257(4) 0.1765(6) 0.225(6) Uani 1 1 d DU . .
H19A_2 H 0.9480 0.2251 0.1913 0.337 Uiso 1 1 calc R . .
H19B_2 H 0.8604 0.2597 0.1791 0.337 Uiso 1 1 calc R . .
H19C_2 H 0.8724 0.2126 0.1169 0.337 Uiso 1 1 calc R . .
C20_2 C 0.7312(7) 0.1922(5) 0.2249(8) 0.243(7) Uani 1 1 d DU . .
H20A_2 H 0.7031 0.1715 0.2697 0.364 Uiso 1 1 calc R . .
H20B_2 H 0.7187 0.1782 0.1663 0.364 Uiso 1 1 calc R . .
H20C_2 H 0.7058 0.2256 0.2277 0.364 Uiso 1 1 calc R . .
C21_2 C 0.7211(4) 0.5152(4) 0.4745(7) 0.150(3) Uani 1 1 d DU . .
H21A_2 H 0.6905 0.4893 0.5078 0.225 Uiso 1 1 calc R . .
H21B_2 H 0.7101 0.5099 0.4112 0.225 Uiso 1 1 calc R . .
H21C_2 H 0.6971 0.5475 0.4912 0.225 Uiso 1 1 calc R . .
C22_2 C 0.8623(8) 0.5195(3) 0.6201(4) 0.158(4) Uani 1 1 d DU . .
H22A_2 H 0.8296 0.4929 0.6498 0.237 Uiso 1 1 calc R . .
H22B_2 H 0.8382 0.5515 0.6387 0.237 Uiso 1 1 calc R . .
H22C_2 H 0.9273 0.5176 0.6360 0.237 Uiso 1 1 calc R . .
C23_2 C 0.9048(4) 0.56106(19) 0.4386(4) 0.0868(16) Uani 1 1 d DU . .
C24_2 C 0.8914(8) 0.5533(3) 0.3393(4) 0.169(4) Uani 1 1 d DU . .
H24A_2 H 0.8262 0.5541 0.3238 0.253 Uiso 1 1 calc R . .
H24B_2 H 0.9168 0.5212 0.3227 0.253 Uiso 1 1 calc R . .
H24C_2 H 0.9227 0.5796 0.3075 0.253 Uiso 1 1 calc R . .
C25_2 C 1.0090(5) 0.5596(3) 0.4591(7) 0.148(3) Uani 1 1 d DU . .
H25A_2 H 1.0202 0.5644 0.5225 0.222 Uiso 1 1 calc R . .
H25B_2 H 1.0390 0.5859 0.4263 0.222 Uiso 1 1 calc R . .
H25C_2 H 1.0335 0.5276 0.4413 0.222 Uiso 1 1 calc R . .
C26_2 C 0.8735(5) 0.6129(2) 0.4658(5) 0.115(2) Uani 1 1 d DU . .
H26A_2 H 0.8080 0.6163 0.4535 0.173 Uiso 1 1 calc R . .
H26B_2 H 0.9066 0.6377 0.4322 0.173 Uiso 1 1 calc R . .
H26C_2 H 0.8860 0.6177 0.5290 0.173 Uiso 1 1 calc R . .
Si2_3 Si 0.81437(12) 0.24192(6) -0.20056(10) 0.0757(4) Uani 1 1 d DU . .
O21_3 O 0.8307(2) 0.30059(11) -0.1743(2) 0.0656(9) Uani 1 1 d DU . .
C1_3 C 0.8605(3) 0.41803(17) -0.1716(3) 0.0534(11) Uani 1 1 d U . .
O1_3 O 0.9211(2) 0.44408(13) -0.1955(2) 0.0702(9) Uani 1 1 d U . .
C2_3 C 0.8453(3) 0.40386(17) -0.0780(3) 0.0472(10) Uani 1 1 d U . .
C3_3 C 0.8805(3) 0.43147(16) -0.0068(3) 0.0515(10) Uani 1 1 d U D .
C4_3 C 0.8777(3) 0.41259(18) 0.0785(3) 0.0589(12) Uani 1 1 d U . .
C5_3 C 0.8347(3) 0.36815(19) 0.0920(3) 0.0620(12) Uani 1 1 d U . .
H5_3 H 0.8315 0.3554 0.1502 0.074 Uiso 1 1 calc R . .
C6_3 C 0.7964(3) 0.34201(18) 0.0231(3) 0.0570(11) Uani 1 1 d U . .
H6_3 H 0.7659 0.3118 0.0341 0.068 Uiso 1 1 calc R . .
C7_3 C 0.8021(3) 0.35940(17) -0.0612(3) 0.0495(10) Uani 1 1 d U . .
C8_3 C 0.7620(3) 0.33125(18) -0.1382(3) 0.0581(11) Uani 1 1 d U . .
H8_3 H 0.7099 0.3105 -0.1185 0.070 Uiso 1 1 calc R . .
C9_3 C 0.7292(3) 0.36756(19) -0.2084(3) 0.0615(12) Uani 1 1 d U C .
H9_3 H 0.7110 0.3477 -0.2615 0.074 Uiso 1 1 calc R . .
O9_3 O 0.8046(2) 0.39878(12) -0.23388(19) 0.0606(8) Uani 1 1 d U . .
C10_3 C 0.6472(3) 0.3998(2) -0.1862(3) 0.0701(14) Uani 1 1 d DU . .
H10_3 H 0.6667 0.4246 -0.1406 0.084 Uiso 1 1 calc R B 1
C11_3 C 0.6092(14) 0.4267(8) -0.2648(11) 0.108(5) Uani 0.678(16) 1 d PDU C 1
H11_3 H 0.5791 0.4073 -0.3088 0.129 Uiso 0.678(16) 1 calc PR C 1
C12_3 C 0.6131(7) 0.4728(5) -0.2787(8) 0.121(5) Uani 0.678(16) 1 d PDU C 1
H12A_3 H 0.6425 0.4938 -0.2366 0.146 Uiso 0.678(16) 1 calc PR C 1
H12B_3 H 0.5866 0.4864 -0.3311 0.146 Uiso 0.678(16) 1 calc PR C 1
C11B_3 C 0.632(2) 0.4332(13) -0.2631(19) 0.070(9) Uiso 0.322(16) 1 d PDU C 2
H11B_3 H 0.6735 0.4601 -0.2685 0.084 Uiso 0.322(16) 1 calc PR C 2
C12B_3 C 0.5714(16) 0.4291(10) -0.3209(16) 0.121(10) Uiso 0.322(16) 1 d PDU C 2
H12C_3 H 0.5289 0.4027 -0.3182 0.146 Uiso 0.322(16) 1 calc PR C 2
H12D_3 H 0.5673 0.4523 -0.3678 0.146 Uiso 0.322(16) 1 calc PR C 2
C13_3 C 0.5690(4) 0.3689(3) -0.1499(5) 0.111(2) Uani 1 1 d U C .
H13A_3 H 0.5902 0.3515 -0.0967 0.166 Uiso 1 1 calc R . .
H13B_3 H 0.5487 0.3449 -0.1945 0.166 Uiso 1 1 calc R . .
H13C_3 H 0.5182 0.3907 -0.1354 0.166 Uiso 1 1 calc R . .
C14_3 C 0.9217(4) 0.4404(2) 0.1558(4) 0.0879(18) Uani 1 1 d U . .
H14A_3 H 0.8761 0.4617 0.1830 0.132 Uiso 1 1 calc R . .
H14B_3 H 0.9718 0.4608 0.1346 0.132 Uiso 1 1 calc R . .
H14C_3 H 0.9453 0.4168 0.1996 0.132 Uiso 1 1 calc R . .
O11_3 O 0.9223(2) 0.47609(11) -0.0178(2) 0.0669(9) Uani 1 1 d DU . .
Si1_3 Si 0.9131(2) 0.52791(11) -0.0719(2) 0.0640(13) Uani 0.477(6) 1 d PDU D 1
C15_3 C 1.0041(9) 0.5395(6) -0.1482(8) 0.098(5) Uani 0.477(6) 1 d PDU D 1
H15A_3 H 1.0025 0.5144 -0.1948 0.148 Uiso 0.477(6) 1 calc PR D 1
H15B_3 H 1.0630 0.5381 -0.1163 0.148 Uiso 0.477(6) 1 calc PR D 1
H15C_3 H 0.9961 0.5723 -0.1745 0.148 Uiso 0.477(6) 1 calc PR D 1
C16_3 C 0.7968(8) 0.5309(6) -0.1243(9) 0.075(4) Uani 0.477(6) 1 d PDU D 1
H16A_3 H 0.7511 0.5243 -0.0797 0.112 Uiso 0.477(6) 1 calc PR D 1
H16B_3 H 0.7916 0.5061 -0.1712 0.112 Uiso 0.477(6) 1 calc PR D 1
H16C_3 H 0.7866 0.5638 -0.1494 0.112 Uiso 0.477(6) 1 calc PR D 1
C17_3 C 0.9179(8) 0.5756(4) 0.0183(7) 0.075(3) Uani 0.477(6) 1 d PDU D 1
C18_3 C 0.9055(18) 0.6280(5) -0.0228(12) 0.108(8) Uani 0.477(6) 1 d PDU D 1
H18A_3 H 0.8470 0.6296 -0.0552 0.161 Uiso 0.477(6) 1 calc PR D 1
H18B_3 H 0.9551 0.6345 -0.0633 0.161 Uiso 0.477(6) 1 calc PR D 1
H18C_3 H 0.9066 0.6528 0.0242 0.161 Uiso 0.477(6) 1 calc PR D 1
C19_3 C 1.0075(10) 0.5731(7) 0.0698(10) 0.088(5) Uani 0.477(6) 1 d PDU D 1
H19A_3 H 1.0580 0.5783 0.0297 0.132 Uiso 0.477(6) 1 calc PR D 1
H19B_3 H 1.0138 0.5406 0.0977 0.132 Uiso 0.477(6) 1 calc PR D 1
H19C_3 H 1.0088 0.5987 0.1154 0.132 Uiso 0.477(6) 1 calc PR D 1
C20_3 C 0.8368(9) 0.5683(5) 0.0801(9) 0.104(4) Uani 0.477(6) 1 d PDU D 1
H20A_3 H 0.7796 0.5701 0.0456 0.156 Uiso 0.477(6) 1 calc PR D 1
H20B_3 H 0.8378 0.5942 0.1252 0.156 Uiso 0.477(6) 1 calc PR D 1
H20C_3 H 0.8417 0.5359 0.1086 0.156 Uiso 0.477(6) 1 calc PR D 1
C21_3 C 0.7134(4) 0.2358(3) -0.2768(5) 0.117(2) Uani 1 1 d DU . .
H21A_3 H 0.6582 0.2449 -0.2457 0.175 Uiso 1 1 calc R . .
H21B_3 H 0.7084 0.2016 -0.2973 0.175 Uiso 1 1 calc R . .
H21C_3 H 0.7207 0.2577 -0.3276 0.175 Uiso 1 1 calc R . .
C22_3 C 0.7974(7) 0.2048(3) -0.0994(4) 0.138(3) Uani 1 1 d DU . .
H22A_3 H 0.7414 0.2154 -0.0711 0.208 Uiso 1 1 calc R . .
H22B_3 H 0.8494 0.2095 -0.0585 0.208 Uiso 1 1 calc R . .
H22C_3 H 0.7924 0.1698 -0.1152 0.208 Uiso 1 1 calc R . .
C23_3 C 0.9199(4) 0.2241(2) -0.2591(4) 0.0947(17) Uani 1 1 d DU . .
C24_3 C 0.9308(6) 0.2576(3) -0.3387(5) 0.140(3) Uani 1 1 d DU . .
H24A_3 H 0.8778 0.2539 -0.3787 0.211 Uiso 1 1 calc R . .
H24B_3 H 0.9861 0.2485 -0.3697 0.211 Uiso 1 1 calc R . .
H24C_3 H 0.9354 0.2920 -0.3190 0.211 Uiso 1 1 calc R . .
C25_3 C 1.0025(5) 0.2291(4) -0.1952(7) 0.173(4) Uani 1 1 d DU . .
H25A_3 H 0.9946 0.2071 -0.1446 0.259 Uiso 1 1 calc R . .
H25B_3 H 1.0073 0.2633 -0.1745 0.259 Uiso 1 1 calc R . .
H25C_3 H 1.0582 0.2201 -0.2257 0.259 Uiso 1 1 calc R . .
C26_3 C 0.9124(6) 0.1699(2) -0.2911(5) 0.132(3) Uani 1 1 d DU . .
H26A_3 H 0.9065 0.1480 -0.2401 0.198 Uiso 1 1 calc R . .
H26B_3 H 0.9672 0.1611 -0.3232 0.198 Uiso 1 1 calc R . .
H26C_3 H 0.8587 0.1663 -0.3302 0.198 Uiso 1 1 calc R . .
Si1B_3 Si 0.8577(2) 0.53124(11) -0.0200(3) 0.0772(14) Uani 0.523(6) 1 d PDU D 2
C15B_3 C 0.7769(12) 0.5359(7) 0.0695(12) 0.170(8) Uani 0.523(6) 1 d PDU D 2
H15D_3 H 0.7298 0.5105 0.0620 0.254 Uiso 0.523(6) 1 calc PR D 2
H15E_3 H 0.7485 0.5686 0.0684 0.254 Uiso 0.523(6) 1 calc PR D 2
H15F_3 H 0.8092 0.5310 0.1262 0.254 Uiso 0.523(6) 1 calc PR D 2
C16B_3 C 0.7926(17) 0.5334(11) -0.1258(13) 0.197(12) Uani 0.523(6) 1 d PDU D 2
H16D_3 H 0.7441 0.5085 -0.1254 0.295 Uiso 0.523(6) 1 calc PR D 2
H16E_3 H 0.8335 0.5266 -0.1744 0.295 Uiso 0.523(6) 1 calc PR D 2
H16F_3 H 0.7656 0.5662 -0.1336 0.295 Uiso 0.523(6) 1 calc PR D 2
C17B_3 C 0.9499(10) 0.5770(5) -0.0122(11) 0.123(5) Uani 0.523(6) 1 d PDU D 2
C18B_3 C 0.915(2) 0.6299(6) -0.030(2) 0.202(15) Uani 0.523(6) 1 d PDU D 2
H18D_3 H 0.8841 0.6312 -0.0878 0.302 Uiso 0.523(6) 1 calc PR D 2
H18E_3 H 0.9672 0.6527 -0.0294 0.302 Uiso 0.523(6) 1 calc PR D 2
H18F_3 H 0.8730 0.6395 0.0159 0.302 Uiso 0.523(6) 1 calc PR D 2
C19B_3 C 0.997(2) 0.5733(11) 0.0778(15) 0.248(17) Uani 0.523(6) 1 d PDU D 2
H19D_3 H 1.0176 0.5392 0.0880 0.372 Uiso 0.523(6) 1 calc PR D 2
H19E_3 H 0.9551 0.5829 0.1237 0.372 Uiso 0.523(6) 1 calc PR D 2
H19F_3 H 1.0504 0.5953 0.0797 0.372 Uiso 0.523(6) 1 calc PR D 2
C20B_3 C 1.0183(12) 0.5640(7) -0.0844(15) 0.213(11) Uani 0.523(6) 1 d PDU D 2
H20D_3 H 0.9876 0.5657 -0.1424 0.319 Uiso 0.523(6) 1 calc PR D 2
H20E_3 H 1.0417 0.5305 -0.0744 0.319 Uiso 0.523(6) 1 calc PR D 2
H20F_3 H 1.0689 0.5875 -0.0821 0.319 Uiso 0.523(6) 1 calc PR D 2
C1_4 C 0.3641(3) 0.31052(17) -0.0694(3) 0.0504(10) Uani 1 1 d U . .
O1_4 O 0.4234(2) 0.28342(13) -0.0424(2) 0.0668(9) Uani 1 1 d U . .
C2_4 C 0.3521(3) 0.32580(16) -0.1632(3) 0.0453(10) Uani 1 1 d U . .
C3_4 C 0.3849(3) 0.29836(17) -0.2333(3) 0.0530(11) Uani 1 1 d U E .
C4_4 C 0.3858(3) 0.31814(18) -0.3181(3) 0.0583(12) Uani 1 1 d U . .
C5_4 C 0.3467(3) 0.36389(19) -0.3325(3) 0.0632(12) Uani 1 1 d U . .
H5_4 H 0.3459 0.3774 -0.3904 0.076 Uiso 1 1 calc R . .
C6_4 C 0.3087(3) 0.39040(18) -0.2651(3) 0.0585(12) Uani 1 1 d U . .
H6_4 H 0.2806 0.4213 -0.2771 0.070 Uiso 1 1 calc R . .
C7_4 C 0.3113(3) 0.37213(17) -0.1801(3) 0.0549(11) Uani 1 1 d U . .
C8_4 C 0.2735(3) 0.39964(19) -0.1030(3) 0.0620(12) Uani 1 1 d U F .
H8_4 H 0.2240 0.4223 -0.1244 0.074 Uiso 1 1 calc R . .
C9_4 C 0.2356(3) 0.36359(19) -0.0384(3) 0.0606(12) Uani 1 1 d U . .
H9_4 H 0.2180 0.3830 0.0147 0.073 Uiso 1 1 calc R . .
O9_4 O 0.30789(19) 0.32992(11) -0.00994(19) 0.0555(8) Uani 1 1 d U . .
C10_4 C 0.1514(3) 0.3348(2) -0.0694(3) 0.0685(13) Uani 1 1 d U . .
H10_4 H 0.1680 0.3151 -0.1224 0.082 Uiso 1 1 calc R . .
C11_4 C 0.1242(4) 0.2993(3) 0.0016(4) 0.099(2) Uani 1 1 d U . .
H11_4 H 0.1672 0.2739 0.0140 0.118 Uiso 1 1 calc R . .
C12_4 C 0.0554(6) 0.2979(4) 0.0463(6) 0.164(4) Uani 1 1 d U . .
H12A_4 H 0.0091 0.3220 0.0380 0.197 Uiso 1 1 calc R . .
H12B_4 H 0.0486 0.2726 0.0891 0.197 Uiso 1 1 calc R . .
C13_4 C 0.0740(3) 0.3705(3) -0.0967(5) 0.100(2) Uani 1 1 d U . .
H13A_4 H 0.0951 0.3926 -0.1431 0.150 Uiso 1 1 calc R . .
H13B_4 H 0.0563 0.3900 -0.0455 0.150 Uiso 1 1 calc R . .
H13C_4 H 0.0215 0.3515 -0.1190 0.150 Uiso 1 1 calc R . .
C14_4 C 0.4300(4) 0.2897(2) -0.3918(3) 0.0820(16) Uani 1 1 d U . .
H14A_4 H 0.3923 0.2610 -0.4075 0.123 Uiso 1 1 calc R . .
H14B_4 H 0.4906 0.2786 -0.3721 0.123 Uiso 1 1 calc R . .
H14C_4 H 0.4355 0.3112 -0.4434 0.123 Uiso 1 1 calc R . .
O11_4 O 0.4221(2) 0.25265(11) -0.2205(2) 0.0635(8) Uani 1 1 d DU . .
Si1_4 Si 0.3533(2) 0.20076(9) -0.2183(2) 0.0723(11) Uani 0.646(6) 1 d PDU E 1
C15_4 C 0.2871(12) 0.2005(9) -0.1157(11) 0.145(8) Uani 0.646(6) 1 d PDU E 1
H15A_4 H 0.2445 0.2283 -0.1165 0.218 Uiso 0.646(6) 1 calc PR E 1
H15B_4 H 0.3288 0.2034 -0.0645 0.218 Uiso 0.646(6) 1 calc PR E 1
H15C_4 H 0.2530 0.1695 -0.1118 0.218 Uiso 0.646(6) 1 calc PR E 1
C16_4 C 0.2685(7) 0.2008(5) -0.3110(8) 0.127(4) Uani 0.646(6) 1 d PDU E 1
H16A_4 H 0.2263 0.2285 -0.3040 0.190 Uiso 0.646(6) 1 calc PR E 1
H16B_4 H 0.2343 0.1697 -0.3110 0.190 Uiso 0.646(6) 1 calc PR E 1
H16C_4 H 0.3000 0.2043 -0.3669 0.190 Uiso 0.646(6) 1 calc PR E 1
C17_4 C 0.4380(7) 0.1514(4) -0.2254(8) 0.106(3) Uani 0.646(6) 1 d PDU E 1
C18_4 C 0.4809(11) 0.1543(5) -0.3177(10) 0.119(6) Uani 0.646(6) 1 d PDU E 1
H18A_4 H 0.4332 0.1499 -0.3634 0.179 Uiso 0.646(6) 1 calc PR E 1
H18B_4 H 0.5267 0.1283 -0.3231 0.179 Uiso 0.646(6) 1 calc PR E 1
H18C_4 H 0.5098 0.1866 -0.3249 0.179 Uiso 0.646(6) 1 calc PR E 1
C19_4 C 0.3936(13) 0.1002(4) -0.2141(14) 0.163(9) Uani 0.646(6) 1 d PDU E 1
H19A_4 H 0.3449 0.0959 -0.2587 0.245 Uiso 0.646(6) 1 calc PR E 1
H19B_4 H 0.3682 0.0978 -0.1551 0.245 Uiso 0.646(6) 1 calc PR E 1
H19C_4 H 0.4397 0.0744 -0.2212 0.245 Uiso 0.646(6) 1 calc PR E 1
C20_4 C 0.5129(10) 0.1587(6) -0.1563(10) 0.169(6) Uani 0.646(6) 1 d PDU E 1
H20A_4 H 0.4865 0.1593 -0.0976 0.253 Uiso 0.646(6) 1 calc PR E 1
H20B_4 H 0.5441 0.1901 -0.1670 0.253 Uiso 0.646(6) 1 calc PR E 1
H20C_4 H 0.5567 0.1315 -0.1596 0.253 Uiso 0.646(6) 1 calc PR E 1
O21_4 O 0.3454(2) 0.42791(11) -0.0625(2) 0.0673(9) Uani 1 1 d DU . .
Si2_4 Si 0.3398(2) 0.48006(9) -0.0052(2) 0.0855(11) Uani 0.705(8) 1 d PDU F 1
C21_4 C 0.4095(11) 0.4739(4) 0.0981(6) 0.128(5) Uani 0.705(8) 1 d PDU F 1
H21A_4 H 0.3850 0.4473 0.1341 0.193 Uiso 0.705(8) 1 calc PR F 1
H21B_4 H 0.4077 0.5050 0.1311 0.193 Uiso 0.705(8) 1 calc PR F 1
H21C_4 H 0.4727 0.4664 0.0835 0.193 Uiso 0.705(8) 1 calc PR F 1
C22_4 C 0.2213(7) 0.4888(4) 0.0378(8) 0.124(4) Uani 0.705(8) 1 d PDU F 1
H22A_4 H 0.2057 0.4607 0.0753 0.186 Uiso 0.705(8) 1 calc PR F 1
H22B_4 H 0.1776 0.4909 -0.0119 0.186 Uiso 0.705(8) 1 calc PR F 1
H22C_4 H 0.2191 0.5193 0.0725 0.186 Uiso 0.705(8) 1 calc PR F 1
C23_4 C 0.3769(8) 0.5302(3) -0.0771(5) 0.116(3) Uani 0.705(8) 1 d PDU F 1
C24_4 C 0.4737(10) 0.5215(5) -0.1026(14) 0.240(9) Uani 0.705(8) 1 d PDU F 1
H24A_4 H 0.5132 0.5218 -0.0495 0.360 Uiso 0.705(8) 1 calc PR F 1
H24B_4 H 0.4928 0.5476 -0.1428 0.360 Uiso 0.705(8) 1 calc PR F 1
H24C_4 H 0.4784 0.4894 -0.1320 0.360 Uiso 0.705(8) 1 calc PR F 1
C25_4 C 0.3652(13) 0.5807(3) -0.0305(8) 0.193(7) Uani 0.705(8) 1 d PDU F 1
H25A_4 H 0.3010 0.5856 -0.0166 0.289 Uiso 0.705(8) 1 calc PR F 1
H25B_4 H 0.3851 0.6073 -0.0695 0.289 Uiso 0.705(8) 1 calc PR F 1
H25C_4 H 0.4022 0.5812 0.0242 0.289 Uiso 0.705(8) 1 calc PR F 1
C26_4 C 0.3093(12) 0.5290(4) -0.1580(7) 0.188(8) Uani 0.705(8) 1 d PDU F 1
H26A_4 H 0.2475 0.5360 -0.1384 0.283 Uiso 0.705(8) 1 calc PR F 1
H26B_4 H 0.3108 0.4963 -0.1856 0.283 Uiso 0.705(8) 1 calc PR F 1
H26C_4 H 0.3271 0.5540 -0.2010 0.283 Uiso 0.705(8) 1 calc PR F 1
Si1B_4 Si 0.4080(4) 0.19949(15) -0.1704(3) 0.0652(18) Uani 0.354(6) 1 d PDU E 2
C15B_4 C 0.2943(11) 0.2000(9) -0.1172(14) 0.070(6) Uani 0.354(6) 1 d PDU E 2
H15D_4 H 0.2954 0.2235 -0.0680 0.105 Uiso 0.354(6) 1 calc PR E 2
H15E_4 H 0.2806 0.1669 -0.0951 0.105 Uiso 0.354(6) 1 calc PR E 2
H15F_4 H 0.2473 0.2099 -0.1607 0.105 Uiso 0.354(6) 1 calc PR E 2
C16B_4 C 0.5022(11) 0.1830(7) -0.0923(10) 0.094(6) Uani 0.354(6) 1 d PDU E 2
H16D_4 H 0.5038 0.2065 -0.0432 0.141 Uiso 0.354(6) 1 calc PR E 2
H16E_4 H 0.5602 0.1842 -0.1229 0.141 Uiso 0.354(6) 1 calc PR E 2
H16F_4 H 0.4924 0.1496 -0.0695 0.141 Uiso 0.354(6) 1 calc PR E 2
C17B_4 C 0.4014(11) 0.1547(6) -0.2628(9) 0.085(5) Uani 0.354(6) 1 d PDU E 2
C18B_4 C 0.4874(16) 0.1560(14) -0.3196(16) 0.156(15) Uani 0.354(6) 1 d PDU E 2
H18D_4 H 0.4955 0.1893 -0.3433 0.234 Uiso 0.354(6) 1 calc PR E 2
H18E_4 H 0.4804 0.1325 -0.3684 0.234 Uiso 0.354(6) 1 calc PR E 2
H18F_4 H 0.5409 0.1470 -0.2830 0.234 Uiso 0.354(6) 1 calc PR E 2
C19B_4 C 0.387(3) 0.1026(7) -0.224(2) 0.154(15) Uani 0.354(6) 1 d PDU E 2
H19D_4 H 0.4371 0.0947 -0.1826 0.231 Uiso 0.354(6) 1 calc PR E 2
H19E_4 H 0.3852 0.0782 -0.2718 0.231 Uiso 0.354(6) 1 calc PR E 2
H19F_4 H 0.3291 0.1017 -0.1929 0.231 Uiso 0.354(6) 1 calc PR E 2
C20B_4 C 0.3215(11) 0.1663(7) -0.3268(10) 0.096(5) Uani 0.354(6) 1 d PDU E 2
H20D_4 H 0.3268 0.2004 -0.3477 0.143 Uiso 0.354(6) 1 calc PR E 2
H20E_4 H 0.2639 0.1623 -0.2963 0.143 Uiso 0.354(6) 1 calc PR E 2
H20F_4 H 0.3230 0.1437 -0.3772 0.143 Uiso 0.354(6) 1 calc PR E 2
Si2B_4 Si 0.3289(6) 0.4893(3) -0.0563(8) 0.116(3) Uiso 0.295(8) 1 d PDU F 2
C21B_4 C 0.318(3) 0.5186(15) -0.1666(19) 0.37(6) Uiso 0.295(8) 1 d PDU F 2
H21D_4 H 0.3738 0.5126 -0.1994 0.550 Uiso 0.295(8) 1 calc PR F 2
H21E_4 H 0.3090 0.5542 -0.1597 0.550 Uiso 0.295(8) 1 calc PR F 2
H21F_4 H 0.2658 0.5044 -0.1990 0.550 Uiso 0.295(8) 1 calc PR F 2
C22B_4 C 0.2263(19) 0.5027(14) 0.007(3) 0.22(3) Uiso 0.295(8) 1 d PDU F 2
H22D_4 H 0.1718 0.4940 -0.0277 0.330 Uiso 0.295(8) 1 calc PR F 2
H22E_4 H 0.2247 0.5379 0.0219 0.330 Uiso 0.295(8) 1 calc PR F 2
H22F_4 H 0.2280 0.4833 0.0620 0.330 Uiso 0.295(8) 1 calc PR F 2
C23B_4 C 0.4358(13) 0.5082(9) 0.0015(17) 0.189(16) Uiso 0.295(8) 1 d PDU F 2
C24B_4 C 0.5178(17) 0.4893(16) -0.048(3) 0.23(2) Uiso 0.295(8) 1 d PDU F 2
H24D_4 H 0.5150 0.4532 -0.0523 0.352 Uiso 0.295(8) 1 calc PR F 2
H24E_4 H 0.5740 0.4990 -0.0167 0.352 Uiso 0.295(8) 1 calc PR F 2
H24F_4 H 0.5172 0.5034 -0.1077 0.352 Uiso 0.295(8) 1 calc PR F 2
C25B_4 C 0.443(3) 0.5647(10) 0.008(3) 0.23(2) Uiso 0.295(8) 1 d PDU F 2
H25D_4 H 0.3868 0.5779 0.0332 0.350 Uiso 0.295(8) 1 calc PR F 2
H25E_4 H 0.4504 0.5787 -0.0510 0.350 Uiso 0.295(8) 1 calc PR F 2
H25F_4 H 0.4951 0.5737 0.0459 0.350 Uiso 0.295(8) 1 calc PR F 2
C26B_4 C 0.437(3) 0.4861(19) 0.094(2) 0.28(4) Uiso 0.295(8) 1 d PDU F 2
H26D_4 H 0.3818 0.4967 0.1249 0.424 Uiso 0.295(8) 1 calc PR F 2
H26E_4 H 0.4908 0.4976 0.1273 0.424 Uiso 0.295(8) 1 calc PR F 2
H26F_4 H 0.4376 0.4500 0.0905 0.424 Uiso 0.295(8) 1 calc PR F 2

loop_
_atom_site_aniso_label
_atom_site_aniso_U_11
_atom_site_aniso_U_22
_atom_site_aniso_U_33
_atom_site_aniso_U_23
_atom_site_aniso_U_13
_atom_site_aniso_U_12
C1_1 0.060(3) 0.051(3) 0.048(3) -0.005(2) 0.004(2) 0.002(2)
O1_1 0.087(2) 0.086(2) 0.0392(18) 0.0075(17) -0.0066(16) -0.0136(19)
C2_1 0.056(2) 0.047(2) 0.038(2) -0.0055(19) 0.0052(19) 0.004(2)
C3_1 0.059(3) 0.043(2) 0.037(2) -0.0017(19) 0.0079(19) 0.011(2)
C4_1 0.046(2) 0.053(3) 0.059(3) -0.002(2) 0.003(2) 0.009(2)
C5_1 0.056(3) 0.072(3) 0.061(3) 0.013(2) -0.009(2) 0.007(2)
C6_1 0.074(3) 0.062(3) 0.054(3) 0.020(2) -0.006(2) 0.003(2)
C7_1 0.062(3) 0.048(3) 0.042(2) 0.000(2) 0.001(2) 0.001(2)
C8_1 0.078(3) 0.052(3) 0.051(3) 0.007(2) 0.004(2) -0.004(2)
C9_1 0.065(3) 0.060(3) 0.056(3) 0.006(2) 0.005(2) -0.015(2)
O9_1 0.069(2) 0.069(2) 0.0502(18) 0.0032(15) -0.0049(15) -0.0111(17)
C10_1 0.064(3) 0.081(4) 0.057(3) 0.006(3) 0.012(2) -0.002(3)
C11_1 0.069(3) 0.105(5) 0.084(4) 0.000(3) 0.007(3) 0.003(3)
C12_1 0.075(4) 0.147(7) 0.153(7) 0.039(6) -0.005(4) 0.011(4)
C13_1 0.095(4) 0.128(5) 0.061(3) 0.009(3) 0.018(3) 0.017(4)
C14_1 0.049(3) 0.078(3) 0.068(3) 0.011(3) 0.004(2) 0.005(2)
O11_1 0.0566(17) 0.0512(17) 0.0482(17) 0.0083(14) 0.0059(14) 0.0069(14)
Si1_1 0.0565(8) 0.0505(8) 0.0690(9) 0.0087(7) -0.0008(6) 0.0049(6)
C15_1 0.103(4) 0.071(4) 0.131(5) -0.031(4) -0.017(4) 0.017(3)
C16_1 0.077(3) 0.071(4) 0.097(4) 0.005(3) 0.016(3) 0.015(3)
C17_1 0.076(3) 0.081(4) 0.086(4) 0.037(3) -0.003(3) 0.007(3)
C18_1 0.107(5) 0.154(7) 0.123(6) 0.075(5) 0.033(4) 0.015(4)
C19_1 0.154(7) 0.116(5) 0.188(8) 0.098(5) 0.034(6) 0.043(5)
C20_1 0.181(7) 0.182(8) 0.070(4) 0.051(4) -0.044(5) -0.051(6)
O21_1 0.105(3) 0.0495(18) 0.063(2) 0.0009(16) 0.0053(18) 0.0004(18)
Si2_1 0.059(3) 0.067(3) 0.084(3) 0.008(2) 0.001(3) 0.003(3)
C21_1 0.064(7) 0.20(2) 0.24(2) 0.07(2) 0.001(10) -0.005(8)
C22_1 0.152(15) 0.090(11) 0.060(6) -0.005(6) -0.019(8) 0.045(12)
C23_1 0.133(11) 0.048(7) 0.074(9) -0.004(7) -0.017(9) 0.017(8)
C24_1 0.24(3) 0.048(9) 0.30(4) 0.035(14) -0.07(3) 0.032(18)
C25_1 0.26(3) 0.15(2) 0.063(9) -0.017(9) 0.002(13) 0.08(2)
C26_1 0.109(10) 0.128(15) 0.20(2) 0.022(15) -0.051(11) -0.056(10)
Si2B_1 0.116(4) 0.0518(19) 0.068(2) 0.0020(15) -0.001(3) 0.013(3)
C21B_1 0.250(17) 0.098(11) 0.197(19) 0.011(12) -0.146(17) 0.020(15)
C22B_1 0.255(17) 0.081(9) 0.156(14) 0.039(8) 0.105(13) -0.006(10)
C23B_1 0.135(10) 0.064(7) 0.093(11) -0.013(7) -0.002(6) 0.017(8)
C24B_1 0.24(3) 0.073(8) 0.106(12) -0.028(7) -0.017(13) 0.049(12)
C25B_1 0.214(15) 0.079(9) 0.125(13) -0.022(9) -0.073(12) 0.004(11)
C26B_1 0.200(14) 0.177(16) 0.21(2) -0.005(15) 0.125(15) 0.069(15)
Si1_2 0.0881(11) 0.0507(9) 0.0996(12) -0.0088(8) 0.0119(9) -0.0002(8)
O11_2 0.0658(19) 0.0488(17) 0.0548(18) -0.0054(15) -0.0013(14) -0.0025(15)
Si2_2 0.1070(12) 0.0603(9) 0.0886(11) -0.0034(8) 0.0118(9) -0.0026(9)
O21_2 0.116(3) 0.0452(19) 0.074(2) 0.0024(17) -0.003(2) -0.0049(18)
C1_2 0.072(3) 0.043(3) 0.050(3) 0.006(2) 0.001(2) 0.004(2)
O1_2 0.100(3) 0.077(2) 0.0440(19) -0.0027(17) 0.0062(17) -0.0159(19)
C2_2 0.059(3) 0.044(2) 0.036(2) 0.0054(18) -0.0063(18) 0.004(2)
C3_2 0.057(3) 0.045(2) 0.039(2) 0.0016(19) -0.0083(19) 0.004(2)
C4_2 0.053(3) 0.063(3) 0.049(3) 0.007(2) -0.007(2) 0.003(2)
C5_2 0.065(3) 0.071(3) 0.058(3) -0.005(2) 0.008(2) -0.001(2)
C6_2 0.075(3) 0.063(3) 0.050(3) -0.007(2) 0.003(2) 0.001(2)
C7_2 0.063(3) 0.044(3) 0.049(3) 0.001(2) -0.002(2) 0.000(2)
C8_2 0.084(3) 0.047(3) 0.060(3) -0.002(2) 0.001(2) -0.007(2)
C9_2 0.081(3) 0.060(3) 0.052(3) -0.001(2) 0.001(2) -0.020(2)
O9_2 0.077(2) 0.058(2) 0.0562(19) 0.0000(15) 0.0070(16) -0.0153(17)
C10_2 0.062(3) 0.085(4) 0.066(3) 0.002(3) -0.008(2) -0.011(3)
C11_2 0.081(4) 0.121(5) 0.088(4) 0.002(4) -0.002(3) -0.001(4)
C12_2 0.082(5) 0.156(7) 0.164(8) -0.048(6) 0.000(5) 0.016(5)
C13_2 0.090(4) 0.126(5) 0.072(3) -0.014(4) -0.013(3) 0.004(4)
C14_2 0.057(3) 0.078(3) 0.076(3) -0.010(3) -0.004(2) -0.008(2)
C15_2 0.093(4) 0.092(5) 0.193(8) -0.005(5) -0.007(5) 0.024(4)
C16_2 0.174(7) 0.072(4) 0.119(5) 0.025(4) 0.022(5) 0.001(4)
C17_2 0.161(6) 0.111(5) 0.107(5) -0.046(4) 0.040(4) -0.006(5)
C18_2 0.310(14) 0.110(6) 0.286(14) -0.116(7) 0.108(12) -0.006(7)
C19_2 0.387(16) 0.196(9) 0.096(6) -0.037(6) 0.100(9) -0.065(11)
C20_2 0.186(8) 0.335(17) 0.205(11) -0.178(12) -0.041(7) -0.025(8)
C21_2 0.081(4) 0.148(8) 0.221(9) -0.012(7) 0.015(5) -0.013(4)
C22_2 0.308(12) 0.092(6) 0.074(4) -0.005(4) 0.007(5) 0.040(7)
C23_2 0.101(4) 0.063(3) 0.097(4) 0.008(3) 0.014(3) 0.016(3)
C24_2 0.330(13) 0.104(6) 0.072(4) 0.016(4) 0.023(6) 0.024(7)
C25_2 0.101(5) 0.085(5) 0.259(10) 0.018(6) 0.023(5) -0.010(4)
C26_2 0.141(6) 0.059(4) 0.147(6) 0.005(4) 0.032(5) 0.011(4)
Si2_3 0.1005(12) 0.0579(9) 0.0685(9) -0.0067(7) -0.0017(8) -0.0083(8)
O21_3 0.073(2) 0.059(2) 0.065(2) -0.0158(16) 0.0012(17) -0.0034(16)
C1_3 0.052(3) 0.053(3) 0.056(3) -0.007(2) 0.001(2) 0.010(2)
O1_3 0.063(2) 0.079(2) 0.069(2) 0.0163(18) 0.0037(17) -0.0116(18)
C2_3 0.037(2) 0.056(3) 0.049(2) -0.007(2) -0.0014(19) 0.0037(19)
C3_3 0.043(2) 0.051(3) 0.060(3) -0.005(2) -0.010(2) 0.006(2)
C4_3 0.060(3) 0.063(3) 0.054(3) -0.009(2) -0.012(2) 0.005(2)
C5_3 0.065(3) 0.072(3) 0.049(3) 0.000(2) 0.002(2) 0.000(2)
C6_3 0.054(3) 0.061(3) 0.056(3) -0.002(2) 0.004(2) -0.008(2)
C7_3 0.043(2) 0.060(3) 0.045(2) -0.007(2) 0.0018(19) 0.002(2)
C8_3 0.055(3) 0.064(3) 0.055(3) -0.012(2) 0.005(2) -0.009(2)
C9_3 0.059(3) 0.072(3) 0.053(3) -0.011(2) -0.009(2) -0.006(2)
O9_3 0.0584(18) 0.075(2) 0.0477(18) -0.0083(16) -0.0013(15) -0.0027(16)
C10_3 0.047(3) 0.095(4) 0.068(3) -0.017(3) -0.008(2) 0.001(2)
C11_3 0.086(12) 0.143(11) 0.093(9) 0.002(7) -0.022(8) 0.028(10)
C12_3 0.090(8) 0.154(11) 0.120(9) 0.043(8) -0.012(6) 0.029(8)
C13_3 0.052(3) 0.112(5) 0.168(7) -0.006(5) 0.004(4) -0.009(3)
C14_3 0.108(5) 0.093(4) 0.061(3) -0.003(3) -0.032(3) -0.012(3)
O11_3 0.078(2) 0.0544(19) 0.067(2) -0.0016(15) -0.0234(17) -0.0069(16)
Si1_3 0.068(2) 0.0521(18) 0.072(2) -0.0025(14) -0.0040(18) -0.0024(14)
C15_3 0.120(9) 0.105(11) 0.071(8) -0.021(7) 0.015(6) -0.055(9)
C16_3 0.094(8) 0.053(9) 0.076(9) 0.004(8) -0.015(6) 0.011(7)
C17_3 0.092(8) 0.061(6) 0.072(8) -0.014(6) -0.007(5) 0.018(7)
C18_3 0.17(2) 0.059(7) 0.091(12) -0.004(7) 0.010(12) 0.019(11)
C19_3 0.100(9) 0.060(12) 0.103(11) -0.032(9) -0.021(8) 0.005(9)
C20_3 0.119(10) 0.086(10) 0.109(10) 0.001(8) 0.030(8) 0.035(8)
C21_3 0.116(5) 0.100(5) 0.133(6) -0.030(4) -0.031(4) -0.023(4)
C22_3 0.239(10) 0.098(5) 0.080(4) 0.022(4) 0.026(5) -0.021(6)
C23_3 0.120(4) 0.062(3) 0.102(4) -0.014(3) 0.007(3) 0.008(3)
C24_3 0.211(9) 0.085(5) 0.129(6) -0.001(4) 0.092(5) 0.005(5)
C25_3 0.098(5) 0.192(10) 0.226(9) -0.064(8) -0.035(6) 0.042(6)
C26_3 0.206(9) 0.071(4) 0.119(6) -0.022(4) 0.006(5) 0.028(5)
Si1B_3 0.073(2) 0.0606(18) 0.098(3) -0.0126(16) 0.000(2) 0.0082(15)
C15B_3 0.155(15) 0.129(14) 0.230(17) 0.036(14) 0.108(14) 0.055(11)
C16B_3 0.21(2) 0.19(3) 0.190(15) 0.02(2) -0.122(16) 0.06(2)
C17B_3 0.138(13) 0.064(7) 0.167(15) 0.019(10) 0.005(8) -0.019(8)
C18B_3 0.16(3) 0.064(9) 0.38(4) 0.029(16) -0.01(2) -0.017(10)
C19B_3 0.31(3) 0.16(3) 0.26(2) 0.04(2) -0.15(2) -0.14(2)
C20B_3 0.125(13) 0.19(2) 0.33(3) 0.13(2) 0.106(17) 0.040(14)
C1_4 0.043(2) 0.054(3) 0.055(3) -0.009(2) -0.003(2) -0.001(2)
O1_4 0.062(2) 0.072(2) 0.066(2) -0.0059(17) -0.0059(16) 0.0148(18)
C2_4 0.034(2) 0.052(3) 0.050(2) -0.0126(19) -0.0004(18) -0.0029(18)
C3_4 0.042(2) 0.055(3) 0.063(3) -0.009(2) 0.007(2) -0.003(2)
C4_4 0.062(3) 0.065(3) 0.048(3) -0.012(2) 0.010(2) -0.006(2)
C5_4 0.065(3) 0.073(3) 0.051(3) -0.002(2) 0.000(2) -0.001(3)
C6_4 0.058(3) 0.058(3) 0.058(3) -0.004(2) -0.005(2) 0.013(2)
C7_4 0.049(3) 0.063(3) 0.053(3) -0.013(2) -0.006(2) 0.007(2)
C8_4 0.054(3) 0.069(3) 0.063(3) -0.011(2) -0.001(2) 0.018(2)
C9_4 0.050(3) 0.079(3) 0.053(3) -0.019(2) -0.001(2) 0.015(2)
O9_4 0.0494(17) 0.069(2) 0.0479(17) -0.0122(15) -0.0004(14) 0.0078(15)
C10_4 0.042(2) 0.100(4) 0.063(3) -0.019(3) -0.002(2) 0.006(2)
C11_4 0.070(4) 0.155(6) 0.071(4) -0.013(4) 0.002(3) -0.024(4)
C12_4 0.098(5) 0.255(13) 0.140(7) 0.011(7) 0.032(5) -0.039(7)
C13_4 0.044(3) 0.134(6) 0.121(5) -0.026(4) -0.012(3) 0.018(3)
C14_4 0.100(4) 0.082(4) 0.065(3) -0.017(3) 0.028(3) -0.004(3)
O11_4 0.069(2) 0.0542(19) 0.068(2) -0.0129(15) 0.0150(16) 0.0039(15)
Si1_4 0.066(2) 0.0608(15) 0.091(2) -0.0174(13) 0.0106(17) -0.0065(12)
C15_4 0.148(14) 0.138(19) 0.154(11) -0.027(16) 0.091(11) -0.052(14)
C16_4 0.091(8) 0.122(10) 0.166(10) -0.010(8) -0.036(7) -0.042(7)
C17_4 0.108(9) 0.065(5) 0.146(10) 0.011(7) 0.023(6) 0.007(6)
C18_4 0.139(13) 0.057(8) 0.164(12) -0.021(8) 0.066(10) 0.006(8)
C19_4 0.171(16) 0.056(6) 0.27(3) -0.002(9) 0.122(14) 0.010(8)
C20_4 0.163(12) 0.148(13) 0.193(13) 0.061(12) -0.046(10) 0.043(9)
O21_4 0.075(2) 0.056(2) 0.071(2) -0.0215(16) 0.0026(17) 0.0069(16)
Si2_4 0.133(2) 0.0525(15) 0.070(2) -0.0186(12) -0.0122(15) 0.0252(13)
C21_4 0.222(12) 0.083(7) 0.077(6) -0.008(5) -0.063(7) -0.007(8)
C22_4 0.187(9) 0.090(7) 0.098(7) -0.007(6) 0.052(6) 0.062(7)
C23_4 0.212(10) 0.063(5) 0.072(6) -0.011(4) 0.008(5) -0.012(6)
C24_4 0.236(12) 0.109(11) 0.38(3) 0.018(14) 0.115(13) -0.060(10)
C25_4 0.38(2) 0.046(5) 0.146(11) -0.027(5) -0.075(12) 0.011(8)
C26_4 0.42(2) 0.069(7) 0.069(7) 0.006(5) -0.084(10) 0.031(10)
Si1B_4 0.070(4) 0.057(2) 0.069(3) -0.006(2) 0.002(3) 0.009(2)
C15B_4 0.082(10) 0.041(14) 0.089(14) -0.020(12) 0.015(9) -0.012(11)
C16B_4 0.112(11) 0.091(13) 0.079(11) -0.020(8) -0.016(8) 0.056(11)
C17B_4 0.087(12) 0.082(9) 0.086(12) -0.030(9) 0.016(7) -0.028(10)
C18B_4 0.119(15) 0.27(4) 0.079(16) 0.000(19) 0.040(14) 0.10(2)
C19B_4 0.24(4) 0.057(11) 0.17(3) -0.020(12) -0.04(2) -0.002(19)
C20B_4 0.099(12) 0.099(13) 0.089(11) -0.033(9) 0.003(8) 0.004(11)

loop_
_atom_type_symbol
_atom_type_description
_atom_type_scat_dispersion_real
_atom_type_scat_dispersion_imag
_atom_type_scat_source
C C 0.0033 0.0016 'International Tables Vol C Tables 4.2.6.8 and 6.1.1.4'
H H 0.0000 0.0000 'International Tables Vol C Tables 4.2.6.8 and 6.1.1.4'
O O 0.0106 0.0060 'International Tables Vol C Tables 4.2.6.8 and 6.1.1.4'
Si Si 0.0817 0.0704 'International Tables Vol C Tables 4.2.6.8 and 6.1.1.4'

loop_
_geom_angle_atom_site_label_1
_geom_angle_atom_site_label_2
_geom_angle_atom_site_label_3
_geom_angle
O1_1 C1_1 O9_1 117.5(4)
O1_1 C1_1 C2_1 125.1(4)
O9_1 C1_1 C2_1 117.2(4)
C7_1 C2_1 C3_1 119.0(4)
C7_1 C2_1 C1_1 118.8(4)
C3_1 C2_1 C1_1 121.9(4)
O11_1 C3_1 C4_1 118.1(4)
O11_1 C3_1 C2_1 120.8(4)
C4_1 C3_1 C2_1 121.0(4)
C3_1 C4_1 C5_1 117.9(4)
C3_1 C4_1 C14_1 121.9(4)
C5_1 C4_1 C14_1 120.2(4)
C6_1 C5_1 C4_1 120.9(4)
C6_1 C5_1 H5_1 119.6
C4_1 C5_1 H5_1 119.6
C7_1 C6_1 C5_1 121.2(4)
C7_1 C6_1 H6_1 119.4
C5_1 C6_1 H6_1 119.4
C6_1 C7_1 C2_1 119.8(4)
C6_1 C7_1 C8_1 121.1(4)
C2_1 C7_1 C8_1 119.1(4)
O21_1 C8_1 C7_1 109.1(4)
O21_1 C8_1 C9_1 108.5(4)
C7_1 C8_1 C9_1 110.6(4)
O21_1 C8_1 H8_1 109.5
C7_1 C8_1 H8_1 109.5
C9_1 C8_1 H8_1 109.5
O9_1 C9_1 C10_1 109.5(4)
O9_1 C9_1 C8_1 109.6(4)
C10_1 C9_1 C8_1 117.0(4)
O9_1 C9_1 H9_1 106.8
C10_1 C9_1 H9_1 106.8
C8_1 C9_1 H9_1 106.8
C1_1 O9_1 C9_1 121.4(3)
C11_1 C10_1 C9_1 109.4(4)
C11_1 C10_1 C13_1 108.2(4)
C9_1 C10_1 C13_1 111.7(5)
C11_1 C10_1 H10_1 109.2
C9_1 C10_1 H10_1 109.2
C13_1 C10_1 H10_1 109.2
C12_1 C11_1 C10_1 127.9(7)
C12_1 C11_1 H11_1 116.1
C10_1 C11_1 H11_1 116.1
C11_1 C12_1 H12A_1 120.0
C11_1 C12_1 H12B_1 120.0
H12A_1 C12_1 H12B_1 120.0
C10_1 C13_1 H13A_1 109.5
C10_1 C13_1 H13B_1 109.5
H13A_1 C13_1 H13B_1 109.5
C10_1 C13_1 H13C_1 109.5
H13A_1 C13_1 H13C_1 109.5
H13B_1 C13_1 H13C_1 109.5
C4_1 C14_1 H14A_1 109.5
C4_1 C14_1 H14B_1 109.5
H14A_1 C14_1 H14B_1 109.5
C4_1 C14_1 H14C_1 109.5
H14A_1 C14_1 H14C_1 109.5
H14B_1 C14_1 H14C_1 109.5
C3_1 O11_1 Si1_1 128.6(2)
O11_1 Si1_1 C16_1 111.1(2)
O11_1 Si1_1 C17_1 103.8(2)
C16_1 Si1_1 C17_1 113.6(3)
O11_1 Si1_1 C15_1 109.6(2)
C16_1 Si1_1 C15_1 107.3(3)
C17_1 Si1_1 C15_1 111.4(3)
Si1_1 C15_1 H15A_1 109.5
Si1_1 C15_1 H15B_1 109.5
H15A_1 C15_1 H15B_1 109.5
Si1_1 C15_1 H15C_1 109.5
H15A_1 C15_1 H15C_1 109.5
H15B_1 C15_1 H15C_1 109.5
Si1_1 C16_1 H16A_1 109.5
Si1_1 C16_1 H16B_1 109.5
H16A_1 C16_1 H16B_1 109.5
Si1_1 C16_1 H16C_1 109.5
H16A_1 C16_1 H16C_1 109.5
H16B_1 C16_1 H16C_1 109.5
C18_1 C17_1 C19_1 108.4(5)
C18_1 C17_1 C20_1 110.2(6)
C19_1 C17_1 C20_1 108.4(6)
C18_1 C17_1 Si1_1 110.9(4)
C19_1 C17_1 Si1_1 110.4(5)
C20_1 C17_1 Si1_1 108.6(4)
C17_1 C18_1 H18A_1 109.5
C17_1 C18_1 H18B_1 109.5
H18A_1 C18_1 H18B_1 109.5
C17_1 C18_1 H18C_1 109.5
H18A_1 C18_1 H18C_1 109.5
H18B_1 C18_1 H18C_1 109.5
C17_1 C19_1 H19A_1 109.5
C17_1 C19_1 H19B_1 109.5
H19A_1 C19_1 H19B_1 109.5
C17_1 C19_1 H19C_1 109.5
H19A_1 C19_1 H19C_1 109.5
H19B_1 C19_1 H19C_1 109.5
C17_1 C20_1 H20A_1 109.5
C17_1 C20_1 H20B_1 109.5
H20A_1 C20_1 H20B_1 109.5
C17_1 C20_1 H20C_1 109.5
H20A_1 C20_1 H20C_1 109.5
H20B_1 C20_1 H20C_1 109.5
C8_1 O21_1 Si2B_1 122.1(3)
C8_1 O21_1 Si2_1 130.7(4)
Si2B_1 O21_1 Si2_1 23.15(19)
O21_1 Si2_1 C21_1 111.6(7)
O21_1 Si2_1 C22_1 108.6(6)
C21_1 Si2_1 C22_1 110.2(9)
O21_1 Si2_1 C23_1 104.5(6)
C21_1 Si2_1 C23_1 111.0(9)
C22_1 Si2_1 C23_1 110.8(8)
Si2_1 C21_1 H21A_1 109.5
Si2_1 C21_1 H21B_1 109.5
H21A_1 C21_1 H21B_1 109.5
Si2_1 C21_1 H21C_1 109.5
H21A_1 C21_1 H21C_1 109.5
H21B_1 C21_1 H21C_1 109.5
Si2_1 C22_1 H22A_1 109.5
Si2_1 C22_1 H22B_1 109.5
H22A_1 C22_1 H22B_1 109.5
Si2_1 C22_1 H22C_1 109.5
H22A_1 C22_1 H22C_1 109.5
H22B_1 C22_1 H22C_1 109.5
C25_1 C23_1 C26_1 116.1(15)
C25_1 C23_1 C24_1 108.7(14)
C26_1 C23_1 C24_1 105.7(14)
C25_1 C23_1 Si2_1 108.4(12)
C26_1 C23_1 Si2_1 106.9(9)
C24_1 C23_1 Si2_1 111.0(14)
C23_1 C24_1 H24A_1 109.5
C23_1 C24_1 H24B_1 109.5
H24A_1 C24_1 H24B_1 109.5
C23_1 C24_1 H24C_1 109.5
H24A_1 C24_1 H24C_1 109.5
H24B_1 C24_1 H24C_1 109.5
C23_1 C25_1 H25A_1 109.5
C23_1 C25_1 H25B_1 109.5
H25A_1 C25_1 H25B_1 109.5
C23_1 C25_1 H25C_1 109.5
H25A_1 C25_1 H25C_1 109.5
H25B_1 C25_1 H25C_1 109.5
C23_1 C26_1 H26A_1 109.5
C23_1 C26_1 H26B_1 109.5
H26A_1 C26_1 H26B_1 109.5
C23_1 C26_1 H26C_1 109.5
H26A_1 C26_1 H26C_1 109.5
H26B_1 C26_1 H26C_1 109.5
O21_1 Si2B_1 C22B_1 111.9(5)
O21_1 Si2B_1 C23B_1 102.4(5)
C22B_1 Si2B_1 C23B_1 114.7(7)
O21_1 Si2B_1 C21B_1 110.6(6)
C22B_1 Si2B_1 C21B_1 107.3(9)
C23B_1 Si2B_1 C21B_1 110.0(8)
Si2B_1 C21B_1 H21D_1 109.5
Si2B_1 C21B_1 H21E_1 109.5
H21D_1 C21B_1 H21E_1 109.5
Si2B_1 C21B_1 H21F_1 109.5
H21D_1 C21B_1 H21F_1 109.5
H21E_1 C21B_1 H21F_1 109.5
Si2B_1 C22B_1 H22D_1 109.5
Si2B_1 C22B_1 H22E_1 109.5
H22D_1 C22B_1 H22E_1 109.5
Si2B_1 C22B_1 H22F_1 109.5
H22D_1 C22B_1 H22F_1 109.5
H22E_1 C22B_1 H22F_1 109.5
C26B_1 C23B_1 C25B_1 107.5(13)
C26B_1 C23B_1 C24B_1 111.1(12)
C25B_1 C23B_1 C24B_1 111.5(12)
C26B_1 C23B_1 Si2B_1 110.5(10)
C25B_1 C23B_1 Si2B_1 106.2(9)
C24B_1 C23B_1 Si2B_1 109.9(9)
C23B_1 C24B_1 H24D_1 109.5
C23B_1 C24B_1 H24E_1 109.5
H24D_1 C24B_1 H24E_1 109.5
C23B_1 C24B_1 H24F_1 109.5
H24D_1 C24B_1 H24F_1 109.5
H24E_1 C24B_1 H24F_1 109.5
C23B_1 C25B_1 H25D_1 109.5
C23B_1 C25B_1 H25E_1 109.5
H25D_1 C25B_1 H25E_1 109.5
C23B_1 C25B_1 H25F_1 109.5
H25D_1 C25B_1 H25F_1 109.5
H25E_1 C25B_1 H25F_1 109.5
C23B_1 C26B_1 H26D_1 109.5
C23B_1 C26B_1 H26E_1 109.5
H26D_1 C26B_1 H26E_1 109.5
C23B_1 C26B_1 H26F_1 109.5
H26D_1 C26B_1 H26F_1 109.5
H26E_1 C26B_1 H26F_1 109.5
O11_2 Si1_2 C17_2 103.4(3)
O11_2 Si1_2 C15_2 111.2(3)
C17_2 Si1_2 C15_2 115.2(4)
O11_2 Si1_2 C16_2 110.1(3)
C17_2 Si1_2 C16_2 110.7(3)
C15_2 Si1_2 C16_2 106.4(4)
C3_2 O11_2 Si1_2 129.7(3)
O21_2 Si2_2 C23_2 105.4(2)
O21_2 Si2_2 C22_2 112.2(3)
C23_2 Si2_2 C22_2 112.7(4)
O21_2 Si2_2 C21_2 109.3(3)
C23_2 Si2_2 C21_2 110.1(4)
C22_2 Si2_2 C21_2 107.2(5)
C8_2 O21_2 Si2_2 127.5(3)
O1_2 C1_2 O9_2 117.6(4)
O1_2 C1_2 C2_2 124.8(4)
O9_2 C1_2 C2_2 117.5(4)
C7_2 C2_2 C3_2 118.9(4)
C7_2 C2_2 C1_2 118.8(4)
C3_2 C2_2 C1_2 122.1(4)
O11_2 C3_2 C4_2 118.3(4)
O11_2 C3_2 C2_2 120.8(4)
C4_2 C3_2 C2_2 120.8(4)
C5_2 C4_2 C3_2 118.4(4)
C5_2 C4_2 C14_2 120.1(4)
C3_2 C4_2 C14_2 121.5(4)
C6_2 C5_2 C4_2 122.0(4)
C6_2 C5_2 H5_2 119.0
C4_2 C5_2 H5_2 119.0
C5_2 C6_2 C7_2 119.2(4)
C5_2 C6_2 H6_2 120.4
C7_2 C6_2 H6_2 120.4
C6_2 C7_2 C2_2 120.6(4)
C6_2 C7_2 C8_2 120.7(4)
C2_2 C7_2 C8_2 118.7(4)
O21_2 C8_2 C7_2 110.7(4)
O21_2 C8_2 C9_2 107.9(4)
C7_2 C8_2 C9_2 110.4(4)
O21_2 C8_2 H8_2 109.3
C7_2 C8_2 H8_2 109.3
C9_2 C8_2 H8_2 109.3
O9_2 C9_2 C10_2 110.0(4)
O9_2 C9_2 C8_2 109.6(4)
C10_2 C9_2 C8_2 117.3(4)
O9_2 C9_2 H9_2 106.4
C10_2 C9_2 H9_2 106.4
C8_2 C9_2 H9_2 106.4
C1_2 O9_2 C9_2 121.4(4)
C9_2 C10_2 C11_2 110.4(5)
C9_2 C10_2 C13_2 111.3(5)
C11_2 C10_2 C13_2 110.4(4)
C9_2 C10_2 H10_2 108.2
C11_2 C10_2 H10_2 108.2
C13_2 C10_2 H10_2 108.2
C12_2 C11_2 C10_2 129.3(8)
C12_2 C11_2 H11_2 115.3
C10_2 C11_2 H11_2 115.3
C11_2 C12_2 H12A_2 120.0
C11_2 C12_2 H12B_2 120.0
H12A_2 C12_2 H12B_2 120.0
C10_2 C13_2 H13A_2 109.5
C10_2 C13_2 H13B_2 109.5
H13A_2 C13_2 H13B_2 109.5
C10_2 C13_2 H13C_2 109.5
H13A_2 C13_2 H13C_2 109.5
H13B_2 C13_2 H13C_2 109.5
C4_2 C14_2 H14A_2 109.5
C4_2 C14_2 H14B_2 109.5
H14A_2 C14_2 H14B_2 109.5
C4_2 C14_2 H14C_2 109.5
H14A_2 C14_2 H14C_2 109.5
H14B_2 C14_2 H14C_2 109.5
Si1_2 C15_2 H15A_2 109.5
Si1_2 C15_2 H15B_2 109.5
H15A_2 C15_2 H15B_2 109.5
Si1_2 C15_2 H15C_2 109.5
H15A_2 C15_2 H15C_2 109.5
H15B_2 C15_2 H15C_2 109.5
Si1_2 C16_2 H16A_2 109.5
Si1_2 C16_2 H16B_2 109.5
H16A_2 C16_2 H16B_2 109.5
Si1_2 C16_2 H16C_2 109.5
H16A_2 C16_2 H16C_2 109.5
H16B_2 C16_2 H16C_2 109.5
C20_2 C17_2 C19_2 114.0(9)
C20_2 C17_2 C18_2 107.5(8)
C19_2 C17_2 C18_2 108.7(7)
C20_2 C17_2 Si1_2 110.3(5)
C19_2 C17_2 Si1_2 106.7(5)
C18_2 C17_2 Si1_2 109.5(7)
C17_2 C18_2 H18A_2 109.5
C17_2 C18_2 H18B_2 109.5
H18A_2 C18_2 H18B_2 109.5
C17_2 C18_2 H18C_2 109.5
H18A_2 C18_2 H18C_2 109.5
H18B_2 C18_2 H18C_2 109.5
C17_2 C19_2 H19A_2 109.5
C17_2 C19_2 H19B_2 109.5
H19A_2 C19_2 H19B_2 109.5
C17_2 C19_2 H19C_2 109.5
H19A_2 C19_2 H19C_2 109.5
H19B_2 C19_2 H19C_2 109.5
C17_2 C20_2 H20A_2 109.5
C17_2 C20_2 H20B_2 109.5
H20A_2 C20_2 H20B_2 109.5
C17_2 C20_2 H20C_2 109.5
H20A_2 C20_2 H20C_2 109.5
H20B_2 C20_2 H20C_2 109.5
Si2_2 C21_2 H21A_2 109.5
Si2_2 C21_2 H21B_2 109.5
H21A_2 C21_2 H21B_2 109.5
Si2_2 C21_2 H21C_2 109.5
H21A_2 C21_2 H21C_2 109.5
H21B_2 C21_2 H21C_2 109.5
Si2_2 C22_2 H22A_2 109.5
Si2_2 C22_2 H22B_2 109.5
H22A_2 C22_2 H22B_2 109.5
Si2_2 C22_2 H22C_2 109.5
H22A_2 C22_2 H22C_2 109.5
H22B_2 C22_2 H22C_2 109.5
C24_2 C23_2 C26_2 111.0(5)
C24_2 C23_2 C25_2 107.2(7)
C26_2 C23_2 C25_2 105.6(5)
C24_2 C23_2 Si2_2 110.6(5)
C26_2 C23_2 Si2_2 111.8(4)
C25_2 C23_2 Si2_2 110.5(4)
C23_2 C24_2 H24A_2 109.5
C23_2 C24_2 H24B_2 109.5
H24A_2 C24_2 H24B_2 109.5
C23_2 C24_2 H24C_2 109.5
H24A_2 C24_2 H24C_2 109.5
H24B_2 C24_2 H24C_2 109.5
C23_2 C25_2 H25A_2 109.5
C23_2 C25_2 H25B_2 109.5
H25A_2 C25_2 H25B_2 109.5
C23_2 C25_2 H25C_2 109.5
H25A_2 C25_2 H25C_2 109.5
H25B_2 C25_2 H25C_2 109.5
C23_2 C26_2 H26A_2 109.5
C23_2 C26_2 H26B_2 109.5
H26A_2 C26_2 H26B_2 109.5
C23_2 C26_2 H26C_2 109.5
H26A_2 C26_2 H26C_2 109.5
H26B_2 C26_2 H26C_2 109.5
O21_3 Si2_3 C22_3 110.1(3)
O21_3 Si2_3 C21_3 110.1(3)
C22_3 Si2_3 C21_3 110.1(4)
O21_3 Si2_3 C23_3 104.2(2)
C22_3 Si2_3 C23_3 112.5(4)
C21_3 Si2_3 C23_3 109.8(3)
C8_3 O21_3 Si2_3 123.5(3)
O1_3 C1_3 O9_3 117.5(4)
O1_3 C1_3 C2_3 124.6(4)
O9_3 C1_3 C2_3 117.8(4)
C7_3 C2_3 C3_3 118.9(4)
C7_3 C2_3 C1_3 118.5(4)
C3_3 C2_3 C1_3 122.3(4)
O11_3 C3_3 C4_3 117.5(4)
O11_3 C3_3 C2_3 122.4(4)
C4_3 C3_3 C2_3 120.1(4)
C5_3 C4_3 C3_3 118.9(4)
C5_3 C4_3 C14_3 120.4(5)
C3_3 C4_3 C14_3 120.7(5)
C6_3 C5_3 C4_3 121.3(4)
C6_3 C5_3 H5_3 119.3
C4_3 C5_3 H5_3 119.3
C7_3 C6_3 C5_3 120.1(4)
C7_3 C6_3 H6_3 120.0
C5_3 C6_3 H6_3 120.0
C6_3 C7_3 C2_3 120.6(4)
C6_3 C7_3 C8_3 121.3(4)
C2_3 C7_3 C8_3 118.1(4)
O21_3 C8_3 C7_3 109.0(4)
O21_3 C8_3 C9_3 108.9(4)
C7_3 C8_3 C9_3 109.1(4)
O21_3 C8_3 H8_3 109.9
C7_3 C8_3 H8_3 109.9
C9_3 C8_3 H8_3 109.9
O9_3 C9_3 C8_3 109.4(4)
O9_3 C9_3 C10_3 109.5(4)
C8_3 C9_3 C10_3 117.0(4)
O9_3 C9_3 H9_3 106.8
C8_3 C9_3 H9_3 106.8
C10_3 C9_3 H9_3 106.8
C1_3 O9_3 C9_3 119.8(4)
C11B_3 C10_3 C11_3 15(2)
C11B_3 C10_3 C9_3 106.0(16)
C11_3 C10_3 C9_3 112.6(9)
C11B_3 C10_3 C13_3 121.1(14)
C11_3 C10_3 C13_3 106.5(9)
C9_3 C10_3 C13_3 111.5(5)
C11B_3 C10_3 H10_3 99.8
C11_3 C10_3 H10_3 108.7
C9_3 C10_3 H10_3 108.7
C13_3 C10_3 H10_3 108.7
C12_3 C11_3 C10_3 126.5(19)
C12_3 C11_3 H11_3 116.7
C10_3 C11_3 H11_3 116.7
C11_3 C12_3 H12A_3 120.0
C11_3 C12_3 H12B_3 120.0
H12A_3 C12_3 H12B_3 120.0
C12B_3 C11B_3 C10_3 126(3)
C12B_3 C11B_3 H11B_3 117.0
C10_3 C11B_3 H11B_3 117.0
C11B_3 C12B_3 H12C_3 120.0
C11B_3 C12B_3 H12D_3 120.0
H12C_3 C12B_3 H12D_3 120.0
C10_3 C13_3 H13A_3 109.5
C10_3 C13_3 H13B_3 109.5
H13A_3 C13_3 H13B_3 109.5
C10_3 C13_3 H13C_3 109.5
H13A_3 C13_3 H13C_3 109.5
H13B_3 C13_3 H13C_3 109.5
C4_3 C14_3 H14A_3 109.5
C4_3 C14_3 H14B_3 109.5
H14A_3 C14_3 H14B_3 109.5
C4_3 C14_3 H14C_3 109.5
H14A_3 C14_3 H14C_3 109.5
H14B_3 C14_3 H14C_3 109.5
C3_3 O11_3 Si1_3 142.2(3)
C3_3 O11_3 Si1B_3 120.4(3)
Si1_3 O11_3 Si1B_3 39.24(16)
O11_3 Si1_3 C15_3 114.6(6)
O11_3 Si1_3 C16_3 108.4(5)
C15_3 Si1_3 C16_3 113.7(7)
O11_3 Si1_3 C17_3 102.9(5)
C15_3 Si1_3 C17_3 109.2(5)
C16_3 Si1_3 C17_3 107.3(6)
Si1_3 C15_3 H15A_3 109.5
Si1_3 C15_3 H15B_3 109.5
H15A_3 C15_3 H15B_3 109.5
Si1_3 C15_3 H15C_3 109.5
H15A_3 C15_3 H15C_3 109.5
H15B_3 C15_3 H15C_3 109.5
Si1_3 C16_3 H16A_3 109.5
Si1_3 C16_3 H16B_3 109.5
H16A_3 C16_3 H16B_3 109.5
Si1_3 C16_3 H16C_3 109.5
H16A_3 C16_3 H16C_3 109.5
H16B_3 C16_3 H16C_3 109.5
C19_3 C17_3 C20_3 110.7(11)
C19_3 C17_3 C18_3 109.7(12)
C20_3 C17_3 C18_3 106.0(11)
C19_3 C17_3 Si1_3 111.2(8)
C20_3 C17_3 Si1_3 109.8(8)
C18_3 C17_3 Si1_3 109.4(9)
C17_3 C18_3 H18A_3 109.5
C17_3 C18_3 H18B_3 109.5
H18A_3 C18_3 H18B_3 109.5
C17_3 C18_3 H18C_3 109.5
H18A_3 C18_3 H18C_3 109.5
H18B_3 C18_3 H18C_3 109.5
C17_3 C19_3 H19A_3 109.5
C17_3 C19_3 H19B_3 109.5
H19A_3 C19_3 H19B_3 109.5
C17_3 C19_3 H19C_3 109.5
H19A_3 C19_3 H19C_3 109.5
H19B_3 C19_3 H19C_3 109.5
C17_3 C20_3 H20A_3 109.5
C17_3 C20_3 H20B_3 109.5
H20A_3 C20_3 H20B_3 109.5
C17_3 C20_3 H20C_3 109.5
H20A_3 C20_3 H20C_3 109.5
H20B_3 C20_3 H20C_3 109.5
Si2_3 C21_3 H21A_3 109.5
Si2_3 C21_3 H21B_3 109.5
H21A_3 C21_3 H21B_3 109.5
Si2_3 C21_3 H21C_3 109.5
H21A_3 C21_3 H21C_3 109.5
H21B_3 C21_3 H21C_3 109.5
Si2_3 C22_3 H22A_3 109.5
Si2_3 C22_3 H22B_3 109.5
H22A_3 C22_3 H22B_3 109.5
Si2_3 C22_3 H22C_3 109.5
H22A_3 C22_3 H22C_3 109.5
H22B_3 C22_3 H22C_3 109.5
C24_3 C23_3 C25_3 110.5(7)
C24_3 C23_3 C26_3 109.0(5)
C25_3 C23_3 C26_3 109.3(6)
C24_3 C23_3 Si2_3 109.1(4)
C25_3 C23_3 Si2_3 109.1(5)
C26_3 C23_3 Si2_3 109.9(5)
C23_3 C24_3 H24A_3 109.5
C23_3 C24_3 H24B_3 109.5
H24A_3 C24_3 H24B_3 109.5
C23_3 C24_3 H24C_3 109.5
H24A_3 C24_3 H24C_3 109.5
H24B_3 C24_3 H24C_3 109.5
C23_3 C25_3 H25A_3 109.5
C23_3 C25_3 H25B_3 109.5
H25A_3 C25_3 H25B_3 109.5
C23_3 C25_3 H25C_3 109.5
H25A_3 C25_3 H25C_3 109.5
H25B_3 C25_3 H25C_3 109.5
C23_3 C26_3 H26A_3 109.5
C23_3 C26_3 H26B_3 109.5
H26A_3 C26_3 H26B_3 109.5
C23_3 C26_3 H26C_3 109.5
H26A_3 C26_3 H26C_3 109.5
H26B_3 C26_3 H26C_3 109.5
O11_3 Si1B_3 C15B_3 113.7(6)
O11_3 Si1B_3 C17B_3 100.1(5)
C15B_3 Si1B_3 C17B_3 113.3(8)
O11_3 Si1B_3 C16B_3 108.0(9)
C15B_3 Si1B_3 C16B_3 108.1(10)
C17B_3 Si1B_3 C16B_3 113.5(10)
Si1B_3 C15B_3 H15D_3 109.5
Si1B_3 C15B_3 H15E_3 109.5
H15D_3 C15B_3 H15E_3 109.5
Si1B_3 C15B_3 H15F_3 109.5
H15D_3 C15B_3 H15F_3 109.5
H15E_3 C15B_3 H15F_3 109.5
Si1B_3 C16B_3 H16D_3 109.5
Si1B_3 C16B_3 H16E_3 109.5
H16D_3 C16B_3 H16E_3 109.5
Si1B_3 C16B_3 H16F_3 109.5
H16D_3 C16B_3 H16F_3 109.5
H16E_3 C16B_3 H16F_3 109.5
C19B_3 C17B_3 C18B_3 111.0(15)
C19B_3 C17B_3 C20B_3 109.2(15)
C18B_3 C17B_3 C20B_3 107.7(14)
C19B_3 C17B_3 Si1B_3 109.6(12)
C18B_3 C17B_3 Si1B_3 112.2(12)
C20B_3 C17B_3 Si1B_3 107.0(10)
C17B_3 C18B_3 H18D_3 109.5
C17B_3 C18B_3 H18E_3 109.5
H18D_3 C18B_3 H18E_3 109.5
C17B_3 C18B_3 H18F_3 109.5
H18D_3 C18B_3 H18F_3 109.5
H18E_3 C18B_3 H18F_3 109.5
C17B_3 C19B_3 H19D_3 109.5
C17B_3 C19B_3 H19E_3 109.5
H19D_3 C19B_3 H19E_3 109.5
C17B_3 C19B_3 H19F_3 109.5
H19D_3 C19B_3 H19F_3 109.5
H19E_3 C19B_3 H19F_3 109.5
C17B_3 C20B_3 H20D_3 109.5
C17B_3 C20B_3 H20E_3 109.5
H20D_3 C20B_3 H20E_3 109.5
C17B_3 C20B_3 H20F_3 109.5
H20D_3 C20B_3 H20F_3 109.5
H20E_3 C20B_3 H20F_3 109.5
O1_4 C1_4 O9_4 117.5(4)
O1_4 C1_4 C2_4 124.2(4)
O9_4 C1_4 C2_4 118.2(4)
C3_4 C2_4 C7_4 119.3(4)
C3_4 C2_4 C1_4 123.1(4)
C7_4 C2_4 C1_4 117.5(4)
O11_4 C3_4 C4_4 117.9(4)
O11_4 C3_4 C2_4 121.3(4)
C4_4 C3_4 C2_4 120.7(4)
C5_4 C4_4 C3_4 118.6(4)
C5_4 C4_4 C14_4 121.5(5)
C3_4 C4_4 C14_4 119.9(5)
C6_4 C5_4 C4_4 121.6(5)
C6_4 C5_4 H5_4 119.2
C4_4 C5_4 H5_4 119.2
C5_4 C6_4 C7_4 120.2(4)
C5_4 C6_4 H6_4 119.9
C7_4 C6_4 H6_4 119.9
C6_4 C7_4 C2_4 119.4(4)
C6_4 C7_4 C8_4 123.0(4)
C2_4 C7_4 C8_4 117.6(4)
O21_4 C8_4 C9_4 110.5(4)
O21_4 C8_4 C7_4 108.5(4)
C9_4 C8_4 C7_4 109.6(4)
O21_4 C8_4 H8_4 109.4
C9_4 C8_4 H8_4 109.4
C7_4 C8_4 H8_4 109.4
O9_4 C9_4 C8_4 108.8(4)
O9_4 C9_4 C10_4 110.4(4)
C8_4 C9_4 C10_4 116.3(4)
O9_4 C9_4 H9_4 107.0
C8_4 C9_4 H9_4 107.0
C10_4 C9_4 H9_4 107.0
C1_4 O9_4 C9_4 120.1(3)
C11_4 C10_4 C9_4 109.5(4)
C11_4 C10_4 C13_4 112.7(5)
C9_4 C10_4 C13_4 110.3(5)
C11_4 C10_4 H10_4 108.0
C9_4 C10_4 H10_4 108.0
C13_4 C10_4 H10_4 108.0
C12_4 C11_4 C10_4 130.6(9)
C12_4 C11_4 H11_4 114.7
C10_4 C11_4 H11_4 114.7
C11_4 C12_4 H12A_4 120.0
C11_4 C12_4 H12B_4 120.0
H12A_4 C12_4 H12B_4 120.0
C10_4 C13_4 H13A_4 109.5
C10_4 C13_4 H13B_4 109.5
H13A_4 C13_4 H13B_4 109.5
C10_4 C13_4 H13C_4 109.5
H13A_4 C13_4 H13C_4 109.5
H13B_4 C13_4 H13C_4 109.5
C4_4 C14_4 H14A_4 109.5
C4_4 C14_4 H14B_4 109.5
H14A_4 C14_4 H14B_4 109.5
C4_4 C14_4 H14C_4 109.5
H14A_4 C14_4 H14C_4 109.5
H14B_4 C14_4 H14C_4 109.5
C3_4 O11_4 Si1B_4 143.7(3)
C3_4 O11_4 Si1_4 120.5(3)
Si1B_4 O11_4 Si1_4 36.86(18)
O11_4 Si1_4 C17_4 101.2(4)
O11_4 Si1_4 C15_4 109.7(7)
C17_4 Si1_4 C15_4 114.6(8)
O11_4 Si1_4 C16_4 111.5(4)
C17_4 Si1_4 C16_4 113.6(6)
C15_4 Si1_4 C16_4 106.2(8)
Si1_4 C15_4 H15A_4 109.5
Si1_4 C15_4 H15B_4 109.5
H15A_4 C15_4 H15B_4 109.5
Si1_4 C15_4 H15C_4 109.5
H15A_4 C15_4 H15C_4 109.5
H15B_4 C15_4 H15C_4 109.5
Si1_4 C16_4 H16A_4 109.5
Si1_4 C16_4 H16B_4 109.5
H16A_4 C16_4 H16B_4 109.5
Si1_4 C16_4 H16C_4 109.5
H16A_4 C16_4 H16C_4 109.5
H16B_4 C16_4 H16C_4 109.5
C20_4 C17_4 C19_4 110.0(11)
C20_4 C17_4 C18_4 108.3(11)
C19_4 C17_4 C18_4 109.2(10)
C20_4 C17_4 Si1_4 110.3(8)
C19_4 C17_4 Si1_4 111.2(9)
C18_4 C17_4 Si1_4 107.9(8)
C17_4 C18_4 H18A_4 109.5
C17_4 C18_4 H18B_4 109.5
H18A_4 C18_4 H18B_4 109.5
C17_4 C18_4 H18C_4 109.5
H18A_4 C18_4 H18C_4 109.5
H18B_4 C18_4 H18C_4 109.5
C17_4 C19_4 H19A_4 109.5
C17_4 C19_4 H19B_4 109.5
H19A_4 C19_4 H19B_4 109.5
C17_4 C19_4 H19C_4 109.5
H19A_4 C19_4 H19C_4 109.5
H19B_4 C19_4 H19C_4 109.5
C17_4 C20_4 H20A_4 109.5
C17_4 C20_4 H20B_4 109.5
H20A_4 C20_4 H20B_4 109.5
C17_4 C20_4 H20C_4 109.5
H20A_4 C20_4 H20C_4 109.5
H20B_4 C20_4 H20C_4 109.5
C8_4 O21_4 Si2_4 129.4(3)
C8_4 O21_4 Si2B_4 116.6(4)
Si2_4 O21_4 Si2B_4 28.6(4)
O21_4 Si2_4 C23_4 107.4(3)
O21_4 Si2_4 C21_4 109.4(4)
C23_4 Si2_4 C21_4 113.7(6)
O21_4 Si2_4 C22_4 110.2(4)
C23_4 Si2_4 C22_4 113.7(5)
C21_4 Si2_4 C22_4 102.3(6)
Si2_4 C21_4 H21A_4 109.5
Si2_4 C21_4 H21B_4 109.5
H21A_4 C21_4 H21B_4 109.5
Si2_4 C21_4 H21C_4 109.5
H21A_4 C21_4 H21C_4 109.5
H21B_4 C21_4 H21C_4 109.5
Si2_4 C22_4 H22A_4 109.5
Si2_4 C22_4 H22B_4 109.5
H22A_4 C22_4 H22B_4 109.5
Si2_4 C22_4 H22C_4 109.5
H22A_4 C22_4 H22C_4 109.5
H22B_4 C22_4 H22C_4 109.5
C24_4 C23_4 C25_4 111.8(10)
C24_4 C23_4 C26_4 112.5(11)
C25_4 C23_4 C26_4 107.6(9)
C24_4 C23_4 Si2_4 109.5(8)
C25_4 C23_4 Si2_4 110.1(7)
C26_4 C23_4 Si2_4 105.1(7)
C23_4 C24_4 H24A_4 109.5
C23_4 C24_4 H24B_4 109.5
H24A_4 C24_4 H24B_4 109.5
C23_4 C24_4 H24C_4 109.5
H24A_4 C24_4 H24C_4 109.5
H24B_4 C24_4 H24C_4 109.5
C23_4 C25_4 H25A_4 109.5
C23_4 C25_4 H25B_4 109.5
H25A_4 C25_4 H25B_4 109.5
C23_4 C25_4 H25C_4 109.5
H25A_4 C25_4 H25C_4 109.5
H25B_4 C25_4 H25C_4 109.5
C23_4 C26_4 H26A_4 109.5
C23_4 C26_4 H26B_4 109.5
H26A_4 C26_4 H26B_4 109.5
C23_4 C26_4 H26C_4 109.5
H26A_4 C26_4 H26C_4 109.5
H26B_4 C26_4 H26C_4 109.5
O11_4 Si1B_4 C16B_4 114.0(7)
O11_4 Si1B_4 C17B_4 103.3(6)
C16B_4 Si1B_4 C17B_4 110.4(7)
O11_4 Si1B_4 C15B_4 108.4(8)
C16B_4 Si1B_4 C15B_4 112.7(9)
C17B_4 Si1B_4 C15B_4 107.4(8)
Si1B_4 C15B_4 H15D_4 109.5
Si1B_4 C15B_4 H15E_4 109.5
H15D_4 C15B_4 H15E_4 109.5
Si1B_4 C15B_4 H15F_4 109.5
H15D_4 C15B_4 H15F_4 109.5
H15E_4 C15B_4 H15F_4 109.5
Si1B_4 C16B_4 H16D_4 109.5
Si1B_4 C16B_4 H16E_4 109.5
H16D_4 C16B_4 H16E_4 109.5
Si1B_4 C16B_4 H16F_4 109.5
H16D_4 C16B_4 H16F_4 109.5
H16E_4 C16B_4 H16F_4 109.5
C20B_4 C17B_4 C18B_4 105.4(13)
C20B_4 C17B_4 C19B_4 108.5(15)
C18B_4 C17B_4 C19B_4 110.8(16)
C20B_4 C17B_4 Si1B_4 111.5(10)
C18B_4 C17B_4 Si1B_4 112.2(13)
C19B_4 C17B_4 Si1B_4 108.4(13)
C17B_4 C18B_4 H18D_4 109.5
C17B_4 C18B_4 H18E_4 109.5
H18D_4 C18B_4 H18E_4 109.5
C17B_4 C18B_4 H18F_4 109.5
H18D_4 C18B_4 H18F_4 109.5
H18E_4 C18B_4 H18F_4 109.5
C17B_4 C19B_4 H19D_4 109.5
C17B_4 C19B_4 H19E_4 109.5
H19D_4 C19B_4 H19E_4 109.5
C17B_4 C19B_4 H19F_4 109.5
H19D_4 C19B_4 H19F_4 109.5
H19E_4 C19B_4 H19F_4 109.5
C17B_4 C20B_4 H20D_4 109.5
C17B_4 C20B_4 H20E_4 109.5
H20D_4 C20B_4 H20E_4 109.5
C17B_4 C20B_4 H20F_4 109.5
H20D_4 C20B_4 H20F_4 109.5
H20E_4 C20B_4 H20F_4 109.5
O21_4 Si2B_4 C22B_4 110.1(13)
O21_4 Si2B_4 C23B_4 100.2(9)
C22B_4 Si2B_4 C23B_4 113.0(13)
O21_4 Si2B_4 C21B_4 112.4(15)
C22B_4 Si2B_4 C21B_4 109.6(15)
C23B_4 Si2B_4 C21B_4 111.2(15)
Si2B_4 C21B_4 H21D_4 109.5
Si2B_4 C21B_4 H21E_4 109.5
H21D_4 C21B_4 H21E_4 109.5
Si2B_4 C21B_4 H21F_4 109.5
H21D_4 C21B_4 H21F_4 109.5
H21E_4 C21B_4 H21F_4 109.5
Si2B_4 C22B_4 H22D_4 109.5
Si2B_4 C22B_4 H22E_4 109.5
H22D_4 C22B_4 H22E_4 109.5
Si2B_4 C22B_4 H22F_4 109.5
H22D_4 C22B_4 H22F_4 109.5
H22E_4 C22B_4 H22F_4 109.5
C24B_4 C23B_4 C26B_4 109.6(18)
C24B_4 C23B_4 C25B_4 108.4(17)
C26B_4 C23B_4 C25B_4 109.3(18)
C24B_4 C23B_4 Si2B_4 110.1(15)
C26B_4 C23B_4 Si2B_4 108.4(16)
C25B_4 C23B_4 Si2B_4 111.0(16)
C23B_4 C24B_4 H24D_4 109.5
C23B_4 C24B_4 H24E_4 109.5
H24D_4 C24B_4 H24E_4 109.5
C23B_4 C24B_4 H24F_4 109.5
H24D_4 C24B_4 H24F_4 109.5
H24E_4 C24B_4 H24F_4 109.5
C23B_4 C25B_4 H25D_4 109.5
C23B_4 C25B_4 H25E_4 109.5
H25D_4 C25B_4 H25E_4 109.5
C23B_4 C25B_4 H25F_4 109.5
H25D_4 C25B_4 H25F_4 109.5
H25E_4 C25B_4 H25F_4 109.5
C23B_4 C26B_4 H26D_4 109.5
C23B_4 C26B_4 H26E_4 109.5
H26D_4 C26B_4 H26E_4 109.5
C23B_4 C26B_4 H26F_4 109.5
H26D_4 C26B_4 H26F_4 109.5
H26E_4 C26B_4 H26F_4 109.5

loop_
_geom_bond_atom_site_label_1
_geom_bond_atom_site_label_2
_geom_bond_distance
C1_1 O1_1 1.191(5)
C1_1 O9_1 1.352(5)
C1_1 C2_1 1.495(6)
C2_1 C7_1 1.392(6)
C2_1 C3_1 1.412(6)
C3_1 O11_1 1.373(5)
C3_1 C4_1 1.385(6)
C4_1 C5_1 1.400(6)
C4_1 C14_1 1.504(6)
C5_1 C6_1 1.378(7)
C5_1 H5_1 0.9500
C6_1 C7_1 1.362(6)
C6_1 H6_1 0.9500
C7_1 C8_1 1.512(6)
C8_1 O21_1 1.425(6)
C8_1 C9_1 1.514(7)
C8_1 H8_1 1.0000
C9_1 O9_1 1.455(5)
C9_1 C10_1 1.513(7)
C9_1 H9_1 1.0000
C10_1 C11_1 1.506(8)
C10_1 C13_1 1.535(7)
C10_1 H10_1 1.0000
C11_1 C12_1 1.266(9)
C11_1 H11_1 0.9500
C12_1 H12A_1 0.9500
C12_1 H12B_1 0.9500
C13_1 H13A_1 0.9800
C13_1 H13B_1 0.9800
C13_1 H13C_1 0.9800
C14_1 H14A_1 0.9800
C14_1 H14B_1 0.9800
C14_1 H14C_1 0.9800
O11_1 Si1_1 1.656(3)
Si1_1 C16_1 1.849(5)
Si1_1 C17_1 1.866(5)
Si1_1 C15_1 1.867(6)
C15_1 H15A_1 0.9800
C15_1 H15B_1 0.9800
C15_1 H15C_1 0.9800
C16_1 H16A_1 0.9800
C16_1 H16B_1 0.9800
C16_1 H16C_1 0.9800
C17_1 C18_1 1.508(7)
C17_1 C19_1 1.516(8)
C17_1 C20_1 1.546(8)
C18_1 H18A_1 0.9800
C18_1 H18B_1 0.9800
C18_1 H18C_1 0.9800
C19_1 H19A_1 0.9800
C19_1 H19B_1 0.9800
C19_1 H19C_1 0.9800
C20_1 H20A_1 0.9800
C20_1 H20B_1 0.9800
C20_1 H20C_1 0.9800
O21_1 Si2B_1 1.633(6)
O21_1 Si2_1 1.676(7)
Si2_1 C21_1 1.843(11)
Si2_1 C22_1 1.852(10)
Si2_1 C23_1 1.859(11)
C21_1 H21A_1 0.9800
C21_1 H21B_1 0.9800
C21_1 H21C_1 0.9800
C22_1 H22A_1 0.9800
C22_1 H22B_1 0.9800
C22_1 H22C_1 0.9800
C23_1 C25_1 1.527(12)
C23_1 C26_1 1.544(13)
C23_1 C24_1 1.553(13)
C24_1 H24A_1 0.9800
C24_1 H24B_1 0.9800
C24_1 H24C_1 0.9800
C25_1 H25A_1 0.9800
C25_1 H25B_1 0.9800
C25_1 H25C_1 0.9800
C26_1 H26A_1 0.9800
C26_1 H26B_1 0.9800
C26_1 H26C_1 0.9800
Si2B_1 C22B_1 1.830(10)
Si2B_1 C23B_1 1.853(10)
Si2B_1 C21B_1 1.880(10)
C21B_1 H21D_1 0.9800
C21B_1 H21E_1 0.9800
C21B_1 H21F_1 0.9800
C22B_1 H22D_1 0.9800
C22B_1 H22E_1 0.9800
C22B_1 H22F_1 0.9800
C23B_1 C26B_1 1.516(12)
C23B_1 C25B_1 1.527(12)
C23B_1 C24B_1 1.531(12)
C24B_1 H24D_1 0.9800
C24B_1 H24E_1 0.9800
C24B_1 H24F_1 0.9800
C25B_1 H25D_1 0.9800
C25B_1 H25E_1 0.9800
C25B_1 H25F_1 0.9800
C26B_1 H26D_1 0.9800
C26B_1 H26E_1 0.9800
C26B_1 H26F_1 0.9800
Si1_2 O11_2 1.645(3)
Si1_2 C17_2 1.853(7)
Si1_2 C15_2 1.859(6)
Si1_2 C16_2 1.865(6)
O11_2 C3_2 1.365(5)
Si2_2 O21_2 1.663(4)
Si2_2 C23_2 1.821(6)
Si2_2 C22_2 1.844(6)
Si2_2 C21_2 1.876(7)
O21_2 C8_2 1.417(6)
C1_2 O1_2 1.203(5)
C1_2 O9_2 1.346(6)
C1_2 C2_2 1.487(6)
C2_2 C7_2 1.394(6)
C2_2 C3_2 1.404(6)
C3_2 C4_2 1.390(6)
C4_2 C5_2 1.387(6)
C4_2 C14_2 1.516(7)
C5_2 C6_2 1.379(7)
C5_2 H5_2 0.9500
C6_2 C7_2 1.387(7)
C6_2 H6_2 0.9500
C7_2 C8_2 1.505(6)
C8_2 C9_2 1.514(7)
C8_2 H8_2 1.0000
C9_2 O9_2 1.450(6)
C9_2 C10_2 1.512(7)
C9_2 H9_2 1.0000
C10_2 C11_2 1.513(8)
C10_2 C13_2 1.541(7)
C10_2 H10_2 1.0000
C11_2 C12_2 1.223(10)
C11_2 H11_2 0.9500
C12_2 H12A_2 0.9500
C12_2 H12B_2 0.9500
C13_2 H13A_2 0.9800
C13_2 H13B_2 0.9800
C13_2 H13C_2 0.9800
C14_2 H14A_2 0.9800
C14_2 H14B_2 0.9800
C14_2 H14C_2 0.9800
C15_2 H15A_2 0.9800
C15_2 H15B_2 0.9800
C15_2 H15C_2 0.9800
C16_2 H16A_2 0.9800
C16_2 H16B_2 0.9800
C16_2 H16C_2 0.9800
C17_2 C20_2 1.499(10)
C17_2 C19_2 1.515(9)
C17_2 C18_2 1.544(9)
C18_2 H18A_2 0.9800
C18_2 H18B_2 0.9800
C18_2 H18C_2 0.9800
C19_2 H19A_2 0.9800
C19_2 H19B_2 0.9800
C19_2 H19C_2 0.9800
C20_2 H20A_2 0.9800
C20_2 H20B_2 0.9800
C20_2 H20C_2 0.9800
C21_2 H21A_2 0.9800
C21_2 H21B_2 0.9800
C21_2 H21C_2 0.9800
C22_2 H22A_2 0.9800
C22_2 H22B_2 0.9800
C22_2 H22C_2 0.9800
C23_2 C24_2 1.529(8)
C23_2 C26_2 1.537(7)
C23_2 C25_2 1.555(8)
C24_2 H24A_2 0.9800
C24_2 H24B_2 0.9800
C24_2 H24C_2 0.9800
C25_2 H25A_2 0.9800
C25_2 H25B_2 0.9800
C25_2 H25C_2 0.9800
C26_2 H26A_2 0.9800
C26_2 H26B_2 0.9800
C26_2 H26C_2 0.9800
Si2_3 O21_3 1.655(3)
Si2_3 C22_3 1.857(6)
Si2_3 C21_3 1.865(6)
Si2_3 C23_3 1.868(6)
O21_3 C8_3 1.426(5)
C1_3 O1_3 1.198(5)
C1_3 O9_3 1.342(5)
C1_3 C2_3 1.492(6)
C2_3 C7_3 1.388(6)
C2_3 C3_3 1.402(6)
C3_3 O11_3 1.368(5)
C3_3 C4_3 1.392(7)
C4_3 C5_3 1.377(7)
C4_3 C14_3 1.525(7)
C5_3 C6_3 1.370(6)
C5_3 H5_3 0.9500
C6_3 C7_3 1.368(6)
C6_3 H6_3 0.9500
C7_3 C8_3 1.502(6)
C8_3 C9_3 1.519(7)
C8_3 H8_3 1.0000
C9_3 O9_3 1.453(6)
C9_3 C10_3 1.532(7)
C9_3 H9_3 1.0000
C10_3 C11B_3 1.486(16)
C10_3 C11_3 1.492(11)
C10_3 C13_3 1.534(8)
C10_3 H10_3 1.0000
C11_3 C12_3 1.27(2)
C11_3 H11_3 0.9500
C12_3 H12A_3 0.9500
C12_3 H12B_3 0.9500
C11B_3 C12B_3 1.24(3)
C11B_3 H11B_3 0.9500
C12B_3 H12C_3 0.9500
C12B_3 H12D_3 0.9500
C13_3 H13A_3 0.9800
C13_3 H13B_3 0.9800
C13_3 H13C_3 0.9800
C14_3 H14A_3 0.9800
C14_3 H14B_3 0.9800
C14_3 H14C_3 0.9800
O11_3 Si1_3 1.630(4)
O11_3 Si1B_3 1.770(4)
Si1_3 C15_3 1.816(10)
Si1_3 C16_3 1.867(10)
Si1_3 C17_3 1.880(10)
C15_3 H15A_3 0.9800
C15_3 H15B_3 0.9800
C15_3 H15C_3 0.9800
C16_3 H16A_3 0.9800
C16_3 H16B_3 0.9800
C16_3 H16C_3 0.9800
C17_3 C19_3 1.516(12)
C17_3 C20_3 1.545(12)
C17_3 C18_3 1.559(12)
C18_3 H18A_3 0.9800
C18_3 H18B_3 0.9800
C18_3 H18C_3 0.9800
C19_3 H19A_3 0.9800
C19_3 H19B_3 0.9800
C19_3 H19C_3 0.9800
C20_3 H20A_3 0.9800
C20_3 H20B_3 0.9800
C20_3 H20C_3 0.9800
C21_3 H21A_3 0.9800
C21_3 H21B_3 0.9800
C21_3 H21C_3 0.9800
C22_3 H22A_3 0.9800
C22_3 H22B_3 0.9800
C22_3 H22C_3 0.9800
C23_3 C24_3 1.522(8)
C23_3 C25_3 1.540(8)
C23_3 C26_3 1.550(7)
C24_3 H24A_3 0.9800
C24_3 H24B_3 0.9800
C24_3 H24C_3 0.9800
C25_3 H25A_3 0.9800
C25_3 H25B_3 0.9800
C25_3 H25C_3 0.9800
C26_3 H26A_3 0.9800
C26_3 H26B_3 0.9800
C26_3 H26C_3 0.9800
Si1B_3 C15B_3 1.828(10)
Si1B_3 C17B_3 1.836(11)
Si1B_3 C16B_3 1.849(12)
C15B_3 H15D_3 0.9800
C15B_3 H15E_3 0.9800
C15B_3 H15F_3 0.9800
C16B_3 H16D_3 0.9800
C16B_3 H16E_3 0.9800
C16B_3 H16F_3 0.9800
C17B_3 C19B_3 1.522(13)
C17B_3 C18B_3 1.543(12)
C17B_3 C20B_3 1.543(13)
C18B_3 H18D_3 0.9800
C18B_3 H18E_3 0.9800
C18B_3 H18F_3 0.9800
C19B_3 H19D_3 0.9800
C19B_3 H19E_3 0.9800
C19B_3 H19F_3 0.9800
C20B_3 H20D_3 0.9800
C20B_3 H20E_3 0.9800
C20B_3 H20F_3 0.9800
C1_4 O1_4 1.203(5)
C1_4 O9_4 1.344(5)
C1_4 C2_4 1.487(6)
C2_4 C3_4 1.393(6)
C2_4 C7_4 1.412(6)
C3_4 O11_4 1.365(5)
C3_4 C4_4 1.392(7)
C4_4 C5_4 1.381(7)
C4_4 C14_4 1.515(7)
C5_4 C6_4 1.379(6)
C5_4 H5_4 0.9500
C6_4 C7_4 1.380(6)
C6_4 H6_4 0.9500
C7_4 C8_4 1.503(6)
C8_4 O21_4 1.430(6)
C8_4 C9_4 1.500(7)
C8_4 H8_4 1.0000
C9_4 O9_4 1.456(5)
C9_4 C10_4 1.527(7)
C9_4 H9_4 1.0000
C10_4 C11_4 1.503(8)
C10_4 C13_4 1.542(8)
C10_4 H10_4 1.0000
C11_4 C12_4 1.230(9)
C11_4 H11_4 0.9500
C12_4 H12A_4 0.9500
C12_4 H12B_4 0.9500
C13_4 H13A_4 0.9800
C13_4 H13B_4 0.9800
C13_4 H13C_4 0.9800
C14_4 H14A_4 0.9800
C14_4 H14B_4 0.9800
C14_4 H14C_4 0.9800
O11_4 Si1B_4 1.643(5)
O11_4 Si1_4 1.732(4)
Si1_4 C17_4 1.831(9)
Si1_4 C15_4 1.855(10)
Si1_4 C16_4 1.855(9)
C15_4 H15A_4 0.9800
C15_4 H15B_4 0.9800
C15_4 H15C_4 0.9800
C16_4 H16A_4 0.9800
C16_4 H16B_4 0.9800
C16_4 H16C_4 0.9800
C17_4 C20_4 1.514(11)
C17_4 C19_4 1.544(11)
C17_4 C18_4 1.550(11)
C18_4 H18A_4 0.9800
C18_4 H18B_4 0.9800
C18_4 H18C_4 0.9800
C19_4 H19A_4 0.9800
C19_4 H19B_4 0.9800
C19_4 H19C_4 0.9800
C20_4 H20A_4 0.9800
C20_4 H20B_4 0.9800
C20_4 H20C_4 0.9800
O21_4 Si2_4 1.662(4)
O21_4 Si2B_4 1.685(9)
Si2_4 C23_4 1.833(8)
Si2_4 C21_4 1.857(8)
Si2_4 C22_4 1.888(9)
C21_4 H21A_4 0.9800
C21_4 H21B_4 0.9800
C21_4 H21C_4 0.9800
C22_4 H22A_4 0.9800
C22_4 H22B_4 0.9800
C22_4 H22C_4 0.9800
C23_4 C24_4 1.501(11)
C23_4 C25_4 1.552(10)
C23_4 C26_4 1.559(11)
C24_4 H24A_4 0.9800
C24_4 H24B_4 0.9800
C24_4 H24C_4 0.9800
C25_4 H25A_4 0.9800
C25_4 H25B_4 0.9800
C25_4 H25C_4 0.9800
C26_4 H26A_4 0.9800
C26_4 H26B_4 0.9800
C26_4 H26C_4 0.9800
Si1B_4 C16B_4 1.853(11)
Si1B_4 C17B_4 1.855(11)
Si1B_4 C15B_4 1.871(12)
C15B_4 H15D_4 0.9800
C15B_4 H15E_4 0.9800
C15B_4 H15F_4 0.9800
C16B_4 H16D_4 0.9800
C16B_4 H16E_4 0.9800
C16B_4 H16F_4 0.9800
C17B_4 C20B_4 1.537(13)
C17B_4 C18B_4 1.545(13)
C17B_4 C19B_4 1.546(13)
C18B_4 H18D_4 0.9800
C18B_4 H18E_4 0.9800
C18B_4 H18F_4 0.9800
C19B_4 H19D_4 0.9800
C19B_4 H19E_4 0.9800
C19B_4 H19F_4 0.9800
C20B_4 H20D_4 0.9800
C20B_4 H20E_4 0.9800
C20B_4 H20F_4 0.9800
Si2B_4 C22B_4 1.846(13)
Si2B_4 C23B_4 1.851(13)
Si2B_4 C21B_4 1.853(13)
C21B_4 H21D_4 0.9800
C21B_4 H21E_4 0.9800
C21B_4 H21F_4 0.9800
C22B_4 H22D_4 0.9800
C22B_4 H22E_4 0.9800
C22B_4 H22F_4 0.9800
C23B_4 C24B_4 1.524(14)
C23B_4 C26B_4 1.530(14)
C23B_4 C25B_4 1.539(14)
C24B_4 H24D_4 0.9800
C24B_4 H24E_4 0.9800
C24B_4 H24F_4 0.9800
C25B_4 H25D_4 0.9800
C25B_4 H25E_4 0.9800
C25B_4 H25F_4 0.9800
C26B_4 H26D_4 0.9800
C26B_4 H26E_4 0.9800
C26B_4 H26F_4 0.9800

loop_
_geom_torsion_atom_site_label_1
_geom_torsion_atom_site_label_2
_geom_torsion_atom_site_label_3
_geom_torsion_atom_site_label_4
_geom_torsion
O1_1 C1_1 C2_1 C7_1 -155.2(5)
O9_1 C1_1 C2_1 C7_1 20.0(6)
O1_1 C1_1 C2_1 C3_1 19.0(7)
O9_1 C1_1 C2_1 C3_1 -165.8(4)
C7_1 C2_1 C3_1 O11_1 -178.9(4)
C1_1 C2_1 C3_1 O11_1 6.9(6)
C7_1 C2_1 C3_1 C4_1 5.0(6)
C1_1 C2_1 C3_1 C4_1 -169.2(4)
O11_1 C3_1 C4_1 C5_1 -178.5(4)
C2_1 C3_1 C4_1 C5_1 -2.3(6)
O11_1 C3_1 C4_1 C14_1 0.8(6)
C2_1 C3_1 C4_1 C14_1 177.0(4)
C3_1 C4_1 C5_1 C6_1 -2.2(7)
C14_1 C4_1 C5_1 C6_1 178.6(5)
C4_1 C5_1 C6_1 C7_1 3.9(8)
C5_1 C6_1 C7_1 C2_1 -1.1(7)
C5_1 C6_1 C7_1 C8_1 178.0(5)
C3_1 C2_1 C7_1 C6_1 -3.3(6)
C1_1 C2_1 C7_1 C6_1 171.1(4)
C3_1 C2_1 C7_1 C8_1 177.6(4)
C1_1 C2_1 C7_1 C8_1 -8.1(6)
C6_1 C7_1 C8_1 O21_1 -88.2(5)
C2_1 C7_1 C8_1 O21_1 90.9(5)
C6_1 C7_1 C8_1 C9_1 152.5(4)
C2_1 C7_1 C8_1 C9_1 -28.3(6)
O21_1 C8_1 C9_1 O9_1 -67.1(5)
C7_1 C8_1 C9_1 O9_1 52.5(5)
O21_1 C8_1 C9_1 C10_1 167.6(4)
C7_1 C8_1 C9_1 C10_1 -72.8(5)
O1_1 C1_1 O9_1 C9_1 -176.2(4)
C2_1 C1_1 O9_1 C9_1 8.2(6)
C10_1 C9_1 O9_1 C1_1 84.7(5)
C8_1 C9_1 O9_1 C1_1 -44.8(5)
O9_1 C9_1 C10_1 C11_1 57.5(5)
C8_1 C9_1 C10_1 C11_1 -177.1(4)
O9_1 C9_1 C10_1 C13_1 177.2(4)
C8_1 C9_1 C10_1 C13_1 -57.4(6)
C9_1 C10_1 C11_1 C12_1 -129.3(7)
C13_1 C10_1 C11_1 C12_1 108.8(8)
C4_1 C3_1 O11_1 Si1_1 -97.8(4)
C2_1 C3_1 O11_1 Si1_1 85.9(4)
C3_1 O11_1 Si1_1 C16_1 -51.8(4)
C3_1 O11_1 Si1_1 C17_1 -174.3(4)
C3_1 O11_1 Si1_1 C15_1 66.6(4)
O11_1 Si1_1 C17_1 C18_1 -50.5(5)
C16_1 Si1_1 C17_1 C18_1 -171.3(5)
C15_1 Si1_1 C17_1 C18_1 67.3(6)
O11_1 Si1_1 C17_1 C19_1 -170.6(5)
C16_1 Si1_1 C17_1 C19_1 68.5(5)
C15_1 Si1_1 C17_1 C19_1 -52.8(5)
O11_1 Si1_1 C17_1 C20_1 70.7(5)
C16_1 Si1_1 C17_1 C20_1 -50.1(6)
C15_1 Si1_1 C17_1 C20_1 -171.5(5)
C7_1 C8_1 O21_1 Si2B_1 125.3(5)
C9_1 C8_1 O21_1 Si2B_1 -114.2(5)
C7_1 C8_1 O21_1 Si2_1 98.4(5)
C9_1 C8_1 O21_1 Si2_1 -141.1(4)
C8_1 O21_1 Si2_1 C21_1 -93.4(10)
Si2B_1 O21_1 Si2_1 C21_1 -170.1(15)
C8_1 O21_1 Si2_1 C22_1 28.2(9)
Si2B_1 O21_1 Si2_1 C22_1 -48.5(10)
C8_1 O21_1 Si2_1 C23_1 146.5(7)
Si2B_1 O21_1 Si2_1 C23_1 69.8(10)
O21_1 Si2_1 C23_1 C25_1 59.5(13)
C21_1 Si2_1 C23_1 C25_1 -61.0(15)
C22_1 Si2_1 C23_1 C25_1 176.3(13)
O21_1 Si2_1 C23_1 C26_1 -66.4(11)
C21_1 Si2_1 C23_1 C26_1 173.1(12)
C22_1 Si2_1 C23_1 C26_1 50.4(13)
O21_1 Si2_1 C23_1 C24_1 178.8(14)
C21_1 Si2_1 C23_1 C24_1 58.4(17)
C22_1 Si2_1 C23_1 C24_1 -64.4(16)
C8_1 O21_1 Si2B_1 C22B_1 49.3(8)
Si2_1 O21_1 Si2B_1 C22B_1 168.8(13)
C8_1 O21_1 Si2B_1 C23B_1 172.7(6)
Si2_1 O21_1 Si2B_1 C23B_1 -67.9(10)
C8_1 O21_1 Si2B_1 C21B_1 -70.2(9)
Si2_1 O21_1 Si2B_1 C21B_1 49.2(12)
O21_1 Si2B_1 C23B_1 C26B_1 59.9(12)
C22B_1 Si2B_1 C23B_1 C26B_1 -178.7(12)
C21B_1 Si2B_1 C23B_1 C26B_1 -57.6(14)
O21_1 Si2B_1 C23B_1 C25B_1 -56.4(11)
C22B_1 Si2B_1 C23B_1 C25B_1 65.0(12)
C21B_1 Si2B_1 C23B_1 C25B_1 -173.9(11)
O21_1 Si2B_1 C23B_1 C24B_1 -177.1(11)
C22B_1 Si2B_1 C23B_1 C24B_1 -55.7(14)
C21B_1 Si2B_1 C23B_1 C24B_1 65.3(14)
C17_2 Si1_2 O11_2 C3_2 178.3(4)
C15_2 Si1_2 O11_2 C3_2 -57.6(5)
C16_2 Si1_2 O11_2 C3_2 60.0(5)
C23_2 Si2_2 O21_2 C8_2 139.5(4)
C22_2 Si2_2 O21_2 C8_2 16.5(6)
C21_2 Si2_2 O21_2 C8_2 -102.3(5)
O1_2 C1_2 C2_2 C7_2 -155.1(4)
O9_2 C1_2 C2_2 C7_2 20.8(6)
O1_2 C1_2 C2_2 C3_2 18.9(7)
O9_2 C1_2 C2_2 C3_2 -165.1(4)
Si1_2 O11_2 C3_2 C4_2 -98.4(4)
Si1_2 O11_2 C3_2 C2_2 84.8(5)
C7_2 C2_2 C3_2 O11_2 -178.6(4)
C1_2 C2_2 C3_2 O11_2 7.4(6)
C7_2 C2_2 C3_2 C4_2 4.7(6)
C1_2 C2_2 C3_2 C4_2 -169.3(4)
O11_2 C3_2 C4_2 C5_2 -178.9(4)
C2_2 C3_2 C4_2 C5_2 -2.1(6)
O11_2 C3_2 C4_2 C14_2 0.8(6)
C2_2 C3_2 C4_2 C14_2 177.6(4)
C3_2 C4_2 C5_2 C6_2 -1.8(7)
C14_2 C4_2 C5_2 C6_2 178.6(4)
C4_2 C5_2 C6_2 C7_2 2.8(7)
C5_2 C6_2 C7_2 C2_2 0.0(7)
C5_2 C6_2 C7_2 C8_2 177.4(4)
C3_2 C2_2 C7_2 C6_2 -3.7(6)
C1_2 C2_2 C7_2 C6_2 170.6(4)
C3_2 C2_2 C7_2 C8_2 178.9(4)
C1_2 C2_2 C7_2 C8_2 -6.8(6)
Si2_2 O21_2 C8_2 C7_2 105.1(4)
Si2_2 O21_2 C8_2 C9_2 -134.0(4)
C6_2 C7_2 C8_2 O21_2 -88.2(5)
C2_2 C7_2 C8_2 O21_2 89.3(5)
C6_2 C7_2 C8_2 C9_2 152.5(4)
C2_2 C7_2 C8_2 C9_2 -30.1(6)
O21_2 C8_2 C9_2 O9_2 -67.9(5)
C7_2 C8_2 C9_2 O9_2 53.2(5)
O21_2 C8_2 C9_2 C10_2 165.7(4)
C7_2 C8_2 C9_2 C10_2 -73.2(5)
O1_2 C1_2 O9_2 C9_2 -177.6(4)
C2_2 C1_2 O9_2 C9_2 6.2(6)
C10_2 C9_2 O9_2 C1_2 87.0(5)
C8_2 C9_2 O9_2 C1_2 -43.4(5)
O9_2 C9_2 C10_2 C11_2 55.5(6)
C8_2 C9_2 C10_2 C11_2 -178.3(5)
O9_2 C9_2 C10_2 C13_2 178.5(4)
C8_2 C9_2 C10_2 C13_2 -55.3(6)
C9_2 C10_2 C11_2 C12_2 -125.9(9)
C13_2 C10_2 C11_2 C12_2 110.6(9)
O11_2 Si1_2 C17_2 C20_2 -51.6(8)
C15_2 Si1_2 C17_2 C20_2 -173.0(8)
C16_2 Si1_2 C17_2 C20_2 66.2(8)
O11_2 Si1_2 C17_2 C19_2 72.8(7)
C15_2 Si1_2 C17_2 C19_2 -48.7(8)
C16_2 Si1_2 C17_2 C19_2 -169.4(7)
O11_2 Si1_2 C17_2 C18_2 -169.7(6)
C15_2 Si1_2 C17_2 C18_2 68.9(7)
C16_2 Si1_2 C17_2 C18_2 -51.9(7)
O21_2 Si2_2 C23_2 C24_2 56.2(6)
C22_2 Si2_2 C23_2 C24_2 178.8(6)
C21_2 Si2_2 C23_2 C24_2 -61.6(6)
O21_2 Si2_2 C23_2 C26_2 -179.6(5)
C22_2 Si2_2 C23_2 C26_2 -57.0(6)
C21_2 Si2_2 C23_2 C26_2 62.7(6)
O21_2 Si2_2 C23_2 C25_2 -62.3(5)
C22_2 Si2_2 C23_2 C25_2 60.3(6)
C21_2 Si2_2 C23_2 C25_2 179.9(5)
C22_3 Si2_3 O21_3 C8_3 -67.4(5)
C21_3 Si2_3 O21_3 C8_3 54.1(5)
C23_3 Si2_3 O21_3 C8_3 171.8(4)
O1_3 C1_3 C2_3 C7_3 -152.5(4)
O9_3 C1_3 C2_3 C7_3 24.8(6)
O1_3 C1_3 C2_3 C3_3 21.4(7)
O9_3 C1_3 C2_3 C3_3 -161.3(4)
C7_3 C2_3 C3_3 O11_3 -178.7(4)
C1_3 C2_3 C3_3 O11_3 7.4(6)
C7_3 C2_3 C3_3 C4_3 4.7(6)
C1_3 C2_3 C3_3 C4_3 -169.3(4)
O11_3 C3_3 C4_3 C5_3 178.9(4)
C2_3 C3_3 C4_3 C5_3 -4.2(6)
O11_3 C3_3 C4_3 C14_3 -1.3(7)
C2_3 C3_3 C4_3 C14_3 175.6(5)
C3_3 C4_3 C5_3 C6_3 1.2(7)
C14_3 C4_3 C5_3 C6_3 -178.6(5)
C4_3 C5_3 C6_3 C7_3 1.4(7)
C5_3 C6_3 C7_3 C2_3 -0.9(7)
C5_3 C6_3 C7_3 C8_3 179.1(4)
C3_3 C2_3 C7_3 C6_3 -2.1(6)
C1_3 C2_3 C7_3 C6_3 172.1(4)
C3_3 C2_3 C7_3 C8_3 177.9(4)
C1_3 C2_3 C7_3 C8_3 -8.0(6)
Si2_3 O21_3 C8_3 C7_3 133.9(3)
Si2_3 O21_3 C8_3 C9_3 -107.2(4)
C6_3 C7_3 C8_3 O21_3 -93.4(5)
C2_3 C7_3 C8_3 O21_3 86.6(5)
C6_3 C7_3 C8_3 C9_3 147.8(4)
C2_3 C7_3 C8_3 C9_3 -32.2(5)
O21_3 C8_3 C9_3 O9_3 -61.8(4)
C7_3 C8_3 C9_3 O9_3 57.1(5)
O21_3 C8_3 C9_3 C10_3 173.0(4)
C7_3 C8_3 C9_3 C10_3 -68.1(5)
O1_3 C1_3 O9_3 C9_3 -179.1(4)
C2_3 C1_3 O9_3 C9_3 3.4(6)
C8_3 C9_3 O9_3 C1_3 -44.4(5)
C10_3 C9_3 O9_3 C1_3 85.0(5)
O9_3 C9_3 C10_3 C11B_3 52.1(16)
C8_3 C9_3 C10_3 C11B_3 177.3(16)
O9_3 C9_3 C10_3 C11_3 66.2(11)
C8_3 C9_3 C10_3 C11_3 -168.7(11)
O9_3 C9_3 C10_3 C13_3 -174.2(4)
C8_3 C9_3 C10_3 C13_3 -49.1(6)
C11B_3 C10_3 C11_3 C12_3 -44(8)
C9_3 C10_3 C11_3 C12_3 -110(2)
C13_3 C10_3 C11_3 C12_3 127(2)
C11_3 C10_3 C11B_3 C12B_3 -14(6)
C9_3 C10_3 C11B_3 C12B_3 104(4)
C13_3 C10_3 C11B_3 C12B_3 -24(5)
C4_3 C3_3 O11_3 Si1_3 -139.9(5)
C2_3 C3_3 O11_3 Si1_3 43.4(7)
C4_3 C3_3 O11_3 Si1B_3 -95.0(4)
C2_3 C3_3 O11_3 Si1B_3 88.2(5)
C3_3 O11_3 Si1_3 C15_3 -115.7(7)
Si1B_3 O11_3 Si1_3 C15_3 170.2(5)
C3_3 O11_3 Si1_3 C16_3 12.4(8)
Si1B_3 O11_3 Si1_3 C16_3 -61.7(6)
C3_3 O11_3 Si1_3 C17_3 125.8(6)
Si1B_3 O11_3 Si1_3 C17_3 51.7(4)
O11_3 Si1_3 C17_3 C19_3 61.1(11)
C15_3 Si1_3 C17_3 C19_3 -61.0(12)
C16_3 Si1_3 C17_3 C19_3 175.3(11)
O11_3 Si1_3 C17_3 C20_3 -61.7(9)
C15_3 Si1_3 C17_3 C20_3 176.2(10)
C16_3 Si1_3 C17_3 C20_3 52.5(10)
O11_3 Si1_3 C17_3 C18_3 -177.5(11)
C15_3 Si1_3 C17_3 C18_3 60.3(13)
C16_3 Si1_3 C17_3 C18_3 -63.3(13)
O21_3 Si2_3 C23_3 C24_3 -58.4(5)
C22_3 Si2_3 C23_3 C24_3 -177.6(5)
C21_3 Si2_3 C23_3 C24_3 59.4(6)
O21_3 Si2_3 C23_3 C25_3 62.4(6)
C22_3 Si2_3 C23_3 C25_3 -56.8(6)
C21_3 Si2_3 C23_3 C25_3 -179.7(6)
O21_3 Si2_3 C23_3 C26_3 -177.8(4)
C22_3 Si2_3 C23_3 C26_3 63.0(6)
C21_3 Si2_3 C23_3 C26_3 -60.0(5)
C3_3 O11_3 Si1B_3 C15B_3 47.5(9)
Si1_3 O11_3 Si1B_3 C15B_3 -175.7(9)
C3_3 O11_3 Si1B_3 C17B_3 168.6(6)
Si1_3 O11_3 Si1B_3 C17B_3 -54.5(6)
C3_3 O11_3 Si1B_3 C16B_3 -72.5(11)
Si1_3 O11_3 Si1B_3 C16B_3 64.4(10)
O11_3 Si1B_3 C17B_3 C19B_3 -66.8(14)
C15B_3 Si1B_3 C17B_3 C19B_3 54.5(16)
C16B_3 Si1B_3 C17B_3 C19B_3 178.4(17)
O11_3 Si1B_3 C17B_3 C18B_3 169.3(14)
C15B_3 Si1B_3 C17B_3 C18B_3 -69.3(16)
C16B_3 Si1B_3 C17B_3 C18B_3 54.5(18)
O11_3 Si1B_3 C17B_3 C20B_3 51.4(12)
C15B_3 Si1B_3 C17B_3 C20B_3 172.7(11)
C16B_3 Si1B_3 C17B_3 C20B_3 -63.4(15)
O1_4 C1_4 C2_4 C3_4 23.6(7)
O9_4 C1_4 C2_4 C3_4 -159.6(4)
O1_4 C1_4 C2_4 C7_4 -151.6(4)
O9_4 C1_4 C2_4 C7_4 25.1(5)
C7_4 C2_4 C3_4 O11_4 -177.8(4)
C1_4 C2_4 C3_4 O11_4 7.0(6)
C7_4 C2_4 C3_4 C4_4 6.3(6)
C1_4 C2_4 C3_4 C4_4 -168.9(4)
O11_4 C3_4 C4_4 C5_4 178.6(4)
C2_4 C3_4 C4_4 C5_4 -5.3(6)
O11_4 C3_4 C4_4 C14_4 -2.0(6)
C2_4 C3_4 C4_4 C14_4 174.1(4)
C3_4 C4_4 C5_4 C6_4 1.2(7)
C14_4 C4_4 C5_4 C6_4 -178.2(5)
C4_4 C5_4 C6_4 C7_4 1.9(7)
C5_4 C6_4 C7_4 C2_4 -0.9(7)
C5_4 C6_4 C7_4 C8_4 178.3(5)
C3_4 C2_4 C7_4 C6_4 -3.1(6)
C1_4 C2_4 C7_4 C6_4 172.3(4)
C3_4 C2_4 C7_4 C8_4 177.6(4)
C1_4 C2_4 C7_4 C8_4 -6.9(6)
C6_4 C7_4 C8_4 O21_4 -92.9(5)
C2_4 C7_4 C8_4 O21_4 86.3(5)
C6_4 C7_4 C8_4 C9_4 146.5(4)
C2_4 C7_4 C8_4 C9_4 -34.3(5)
O21_4 C8_4 C9_4 O9_4 -61.1(4)
C7_4 C8_4 C9_4 O9_4 58.3(5)
O21_4 C8_4 C9_4 C10_4 173.5(4)
C7_4 C8_4 C9_4 C10_4 -67.0(5)
O1_4 C1_4 O9_4 C9_4 179.1(4)
C2_4 C1_4 O9_4 C9_4 2.1(6)
C8_4 C9_4 O9_4 C1_4 -44.1(5)
C10_4 C9_4 O9_4 C1_4 84.7(5)
O9_4 C9_4 C10_4 C11_4 53.6(5)
C8_4 C9_4 C10_4 C11_4 178.2(4)
O9_4 C9_4 C10_4 C13_4 178.2(4)
C8_4 C9_4 C10_4 C13_4 -57.2(6)
C9_4 C10_4 C11_4 C12_4 114.7(9)
C13_4 C10_4 C11_4 C12_4 -8.6(10)
C4_4 C3_4 O11_4 Si1B_4 -138.3(6)
C2_4 C3_4 O11_4 Si1B_4 45.6(8)
C4_4 C3_4 O11_4 Si1_4 -98.4(4)
C2_4 C3_4 O11_4 Si1_4 85.6(5)
C3_4 O11_4 Si1_4 C17_4 167.4(5)
Si1B_4 O11_4 Si1_4 C17_4 -51.8(5)
C3_4 O11_4 Si1_4 C15_4 -71.1(9)
Si1B_4 O11_4 Si1_4 C15_4 69.7(9)
C3_4 O11_4 Si1_4 C16_4 46.3(6)
Si1B_4 O11_4 Si1_4 C16_4 -172.9(6)
O11_4 Si1_4 C17_4 C20_4 51.3(9)
C15_4 Si1_4 C17_4 C20_4 -66.7(12)
C16_4 Si1_4 C17_4 C20_4 170.9(9)
O11_4 Si1_4 C17_4 C19_4 173.6(10)
C15_4 Si1_4 C17_4 C19_4 55.6(13)
C16_4 Si1_4 C17_4 C19_4 -66.8(11)
O11_4 Si1_4 C17_4 C18_4 -66.8(8)
C15_4 Si1_4 C17_4 C18_4 175.3(10)
C16_4 Si1_4 C17_4 C18_4 52.8(10)
C9_4 C8_4 O21_4 Si2_4 -87.3(5)
C7_4 C8_4 O21_4 Si2_4 152.6(4)
C9_4 C8_4 O21_4 Si2B_4 -118.0(6)
C7_4 C8_4 O21_4 Si2B_4 121.9(6)
C8_4 O21_4 Si2_4 C23_4 -104.0(5)
Si2B_4 O21_4 Si2_4 C23_4 -31.2(7)
C8_4 O21_4 Si2_4 C21_4 132.2(7)
Si2B_4 O21_4 Si2_4 C21_4 -155.1(9)
C8_4 O21_4 Si2_4 C22_4 20.4(7)
Si2B_4 O21_4 Si2_4 C22_4 93.2(8)
O21_4 Si2_4 C23_4 C24_4 -61.7(9)
C21_4 Si2_4 C23_4 C24_4 59.5(11)
C22_4 Si2_4 C23_4 C24_4 176.1(10)
O21_4 Si2_4 C23_4 C25_4 175.0(8)
C21_4 Si2_4 C23_4 C25_4 -63.8(10)
C22_4 Si2_4 C23_4 C25_4 52.8(10)
O21_4 Si2_4 C23_4 C26_4 59.4(8)
C21_4 Si2_4 C23_4 C26_4 -179.4(8)
C22_4 Si2_4 C23_4 C26_4 -62.8(8)
C3_4 O11_4 Si1B_4 C16B_4 -120.2(8)
Si1_4 O11_4 Si1B_4 C16B_4 172.6(7)
C3_4 O11_4 Si1B_4 C17B_4 120.0(7)
Si1_4 O11_4 Si1B_4 C17B_4 52.8(6)
C3_4 O11_4 Si1B_4 C15B_4 6.2(10)
Si1_4 O11_4 Si1B_4 C15B_4 -61.0(8)
O11_4 Si1B_4 C17B_4 C20B_4 -59.9(12)
C16B_4 Si1B_4 C17B_4 C20B_4 177.9(12)
C15B_4 Si1B_4 C17B_4 C20B_4 54.6(14)
O11_4 Si1B_4 C17B_4 C18B_4 58.0(15)
C16B_4 Si1B_4 C17B_4 C18B_4 -64.2(16)
C15B_4 Si1B_4 C17B_4 C18B_4 172.5(16)
O11_4 Si1B_4 C17B_4 C19B_4 -179.3(16)
C16B_4 Si1B_4 C17B_4 C19B_4 58.4(17)
C15B_4 Si1B_4 C17B_4 C19B_4 -64.9(18)
C8_4 O21_4 Si2B_4 C22B_4 59.5(15)
Si2_4 O21_4 Si2B_4 C22B_4 -64.9(15)
C8_4 O21_4 Si2B_4 C23B_4 178.8(9)
Si2_4 O21_4 Si2B_4 C23B_4 54.4(10)
C8_4 O21_4 Si2B_4 C21B_4 -63.0(17)
Si2_4 O21_4 Si2B_4 C21B_4 172.6(18)
O21_4 Si2B_4 C23B_4 C24B_4 54.4(19)
C22B_4 Si2B_4 C23B_4 C24B_4 172(2)
C21B_4 Si2B_4 C23B_4 C24B_4 -65(3)
O21_4 Si2B_4 C23B_4 C26B_4 -65(2)
C22B_4 Si2B_4 C23B_4 C26B_4 52(3)
C21B_4 Si2B_4 C23B_4 C26B_4 175(3)
O21_4 Si2B_4 C23B_4 C25B_4 174.5(18)
C22B_4 Si2B_4 C23B_4 C25B_4 -68(2)
C21B_4 Si2B_4 C23B_4 C25B_4 55(3)
